data_7116030
loop_
_publ_author_name
'Amineh Aghabali'
'Marilyn M. Olmstead'
'Alan L. Balch'

_publ_section_title
;
 Zipping up fullerenes into polymers using rhodium(II) acetate dimer and
 N(CH2CH2)2NC60 as building blocks
;
_journal_name_full Chem.Commun.
_journal_page_first 15152
_journal_paper_doi 10.1039/C4cc06995A
_journal_volume 50
_journal_year 2014
_chemical_formula_moiety 'C72 H20 N2 O8 Rh2, C60, 2(C S2)'
_chemical_formula_sum 'C134 H20 N2 O8 Rh2 S4'
_chemical_formula_weight 2119.58
_chemical_name_common {Rh2(O2CCH3)4N(CH2CH2)2NC60}nnC602nCS2
_chemical_name_systematic '(2) at 180K'
_space_group_crystal_system orthorhombic
_space_group_IT_number 62
_space_group_name_Hall '-P 2ac 2n'
_space_group_name_H-M_alt 'P n m a'
_symmetry_space_group_name_Hall '-P 2ac 2n'
_symmetry_space_group_name_H-M 'P n m a'
_atom_sites_solution_hydrogens geom
_atom_sites_solution_primary direct
_atom_sites_solution_secondary difmap
_audit_creation_method SHELXL-2012
_cell_angle_alpha 90
_cell_angle_beta 90
_cell_angle_gamma 90
_cell_formula_units_Z 4
_cell_length_a 19.3103(8)
_cell_length_b 19.7315(8)
_cell_length_c 19.9656(9)
_cell_measurement_reflns_used 6818
_cell_measurement_temperature 180(2)
_cell_measurement_theta_max 20.66
_cell_measurement_theta_min 2.30
_cell_volume 7607.3(6)
_computing_cell_refinement 'SAINT (Bruker, 2013)'
_computing_data_collection 'Apex2 (Bruker, 2013)'
_computing_data_reduction 'SAINT (Bruker, 2013)'
_computing_publication_material 'SHELXL-2013 (Sheldrick, 2013)'
_computing_structure_refinement 'SHELXL-2012 (Sheldrick, 2012)'
_computing_structure_solution 'SHELXT (Sheldrick, 2012)'
_diffrn_ambient_temperature 180(2)
_diffrn_detector_area_resol_mean 8.3
_diffrn_measured_fraction_theta_full 0.999
_diffrn_measured_fraction_theta_max 0.997
_diffrn_measurement_device_type 'Bruker APEX-II CCD'
_diffrn_measurement_method '\f and \w scans'
_diffrn_radiation_type MoK\a
_diffrn_radiation_wavelength 0.71073
_diffrn_reflns_av_R_equivalents 0.1018
_diffrn_reflns_av_unetI/netI 0.0500
_diffrn_reflns_Laue_measured_fraction_full 0.999
_diffrn_reflns_Laue_measured_fraction_max 0.997
_diffrn_reflns_limit_h_max 25
_diffrn_reflns_limit_h_min -25
_diffrn_reflns_limit_k_max 25
_diffrn_reflns_limit_k_min -25
_diffrn_reflns_limit_l_max 25
_diffrn_reflns_limit_l_min -25
_diffrn_reflns_number 84489
_diffrn_reflns_point_group_measured_fraction_full 0.999
_diffrn_reflns_point_group_measured_fraction_max 0.997
_diffrn_reflns_theta_full 25.242
_diffrn_reflns_theta_max 27.506
_diffrn_reflns_theta_min 2.297
_diffrn_source 'fine-focus sealed tube'
_exptl_absorpt_coefficient_mu 0.629
_exptl_absorpt_correction_T_max 0.6684
_exptl_absorpt_correction_T_min 0.6684
_exptl_absorpt_correction_type multi-scan
_exptl_absorpt_process_details 'SADABS (Sheldrick, 2012)'
_exptl_crystal_colour black
_exptl_crystal_density_diffrn 1.851
_exptl_crystal_description block
_exptl_crystal_F_000 4224
_exptl_crystal_size_max 0.210
_exptl_crystal_size_mid 0.070
_exptl_crystal_size_min 0.035
_refine_diff_density_max 1.838
_refine_diff_density_min -1.372
_refine_diff_density_rms 0.162
_refine_ls_extinction_method none
_refine_ls_goodness_of_fit_ref 1.066
_refine_ls_hydrogen_treatment constr
_refine_ls_matrix_type full
_refine_ls_number_parameters 535
_refine_ls_number_reflns 8972
_refine_ls_number_restraints 0
_refine_ls_restrained_S_all 1.066
_refine_ls_R_factor_all 0.1163
_refine_ls_R_factor_gt 0.0837
_refine_ls_shift/su_max 0.001
_refine_ls_shift/su_mean 0.000
_refine_ls_structure_factor_coef Fsqd
_refine_ls_weighting_details
;
 w=1/[\s^2^(Fo^2^)+(0.1383P)^2^+34.6816P]
 where P=(Fo^2^+2Fc^2^)/3
;
_refine_ls_weighting_scheme calc
_refine_ls_wR_factor_gt 0.2316
_refine_ls_wR_factor_ref 0.2605
_reflns_Friedel_coverage 0.000
_reflns_number_gt 6112
_reflns_number_total 8972
_reflns_threshold_expression 'I > 2\s(I)'
_cod_data_source_file c4cc06995a2.cif
_cod_data_source_block (2)at180k
_cod_database_code 7116030
_shelx_space_group_comment
;
The symmetry employed for this shelxl refinement is uniquely defined
by the following loop, which should always be used as a source of
symmetry information in preference to the above space-group names.
They are only intended as comments.
;
_shelx_estimated_absorpt_t_min 0.879
_shelx_estimated_absorpt_t_max 0.978
_shelxl_version_number 2012-9

loop_
_space_group_symop_operation_xyz
'x, y, z'
'-x+1/2, -y, z+1/2'
'-x, y+1/2, -z'
'x+1/2, -y+1/2, -z+1/2'
'-x, -y, -z'
'x-1/2, y, -z-1/2'
'x, -y-1/2, z'
'-x-1/2, y-1/2, z-1/2'

loop_
_atom_site_label
_atom_site_type_symbol
_atom_site_fract_x
_atom_site_fract_y
_atom_site_fract_z
_atom_site_U_iso_or_equiv
_atom_site_adp_type
_atom_site_occupancy
_atom_site_site_symmetry_order
_atom_site_calc_flag
_atom_site_refinement_flags_posn
_atom_site_refinement_flags_adp
_atom_site_refinement_flags_occupancy
_atom_site_disorder_assembly
_atom_site_disorder_group
C1 C 0.0921(3) 0.7086(3) 0.9374(3) 0.0234(11) Uani 1 1 d . . . . .
C2 C 0.0955(3) 0.6776(3) 0.8668(3) 0.0274(12) Uani 1 1 d . . . . .
C3 C 0.0857(3) 0.7127(3) 0.8086(3) 0.0307(12) Uani 1 1 d . . . . .
C4 C 0.1185(3) 0.6908(4) 0.7471(3) 0.0404(16) Uani 1 1 d . . . . .
C5 C 0.1389(5) 0.7500 0.7099(5) 0.043(2) Uani 1 2 d S T P . .
C6 C 0.1996(6) 0.7500 0.6725(5) 0.046(2) Uani 1 2 d S T P . .
C7 C 0.2441(4) 0.6911(4) 0.6727(3) 0.0487(19) Uani 1 1 d . . . . .
C8 C 0.3149(4) 0.7135(4) 0.6730(4) 0.0500(19) Uani 1 1 d . . . . .
C9 C 0.3648(4) 0.6781(4) 0.7108(4) 0.0520(19) Uani 1 1 d . . . . .
C10 C 0.4152(4) 0.7152(4) 0.7488(4) 0.0479(18) Uani 1 1 d . . . . .
C11 C 0.4279(4) 0.6785(4) 0.8120(4) 0.0513(19) Uani 1 1 d . . . . .
C12 C 0.4380(3) 0.7134(4) 0.8711(4) 0.0512(19) Uani 1 1 d . . . . .
C13 C 0.4051(3) 0.6904(4) 0.9319(4) 0.0498(19) Uani 1 1 d . . . . .
C14 C 0.3853(5) 0.7500 0.9704(5) 0.050(3) Uani 1 2 d S T P . .
C15 C 0.3221(5) 0.7500 1.0057(5) 0.044(2) Uani 1 2 d S T P . .
C16 C 0.2772(4) 0.6908(4) 1.0049(3) 0.0395(16) Uani 1 1 d . . . . .
C17 C 0.2067(3) 0.7124(3) 1.0035(3) 0.0307(13) Uani 1 1 d . . . . .
C18 C 0.1578(3) 0.6780(3) 0.9681(3) 0.0273(11) Uani 1 1 d . . . . .
C19 C 0.1794(3) 0.6198(3) 0.9289(3) 0.0338(13) Uani 1 1 d . . . . .
C20 C 0.1413(3) 0.6206(3) 0.8669(3) 0.0330(13) Uani 1 1 d . . . . .
C21 C 0.1728(4) 0.5969(3) 0.8079(3) 0.0402(16) Uani 1 1 d . . . . .
C22 C 0.1611(4) 0.6331(4) 0.7475(4) 0.0444(17) Uani 1 1 d . . . . .
C23 C 0.2253(4) 0.6327(4) 0.7089(4) 0.0504(19) Uani 1 1 d . . . . .
C24 C 0.2765(4) 0.5971(4) 0.7471(4) 0.0487(19) Uani 1 1 d . . . . .
C25 C 0.3445(4) 0.6180(4) 0.7479(4) 0.0508(19) Uani 1 1 d . . . . .
C26 C 0.3833(4) 0.6183(4) 0.8103(4) 0.0503(19) Uani 1 1 d . . . . .
C27 C 0.3514(4) 0.5971(4) 0.8688(4) 0.0473(18) Uani 1 1 d . . . . .
C28 C 0.3629(4) 0.6334(4) 0.9312(4) 0.0495(19) Uani 1 1 d . . . . .
C29 C 0.2984(4) 0.6334(4) 0.9688(4) 0.0440(17) Uani 1 1 d . . . . .
C30 C 0.2472(3) 0.5970(3) 0.9304(4) 0.0401(15) Uani 1 1 d . . . . .
C31 C 0.2786(4) 0.5743(4) 0.8675(4) 0.0483(19) Uani 1 1 d . . . . .
C32 C 0.2426(4) 0.5742(3) 0.8087(4) 0.0461(18) Uani 1 1 d . . . . .
C33 C -0.0336(3) 0.7107(3) 0.9393(3) 0.0267(11) Uani 1 1 d . . . . .
H33A H -0.0757 0.6940 0.9624 0.032 Uiso 1 1 calc R U . . .
H33B H -0.0348 0.6940 0.8926 0.032 Uiso 1 1 calc R U . . .
C34 C 0.0300(3) 0.7109(3) 1.0428(3) 0.0248(11) Uani 1 1 d . . . . .
H34A H 0.0719 0.6943 1.0663 0.030 Uiso 1 1 calc R U . . .
H34B H -0.0111 0.6943 1.0675 0.030 Uiso 1 1 calc R U . . .
C35 C 0.0332(3) 0.4767(3) 0.8755(3) 0.0321(13) Uani 1 1 d . . . . .
C36 C 0.0481(4) 0.4663(4) 0.8026(3) 0.0454(17) Uani 1 1 d . . . . .
H36A H 0.0473 0.4178 0.7923 0.068 Uiso 1 1 calc R U . . .
H36B H 0.0939 0.4848 0.7920 0.068 Uiso 1 1 calc R U . . .
H36C H 0.0129 0.4897 0.7758 0.068 Uiso 1 1 calc R U . . .
C37 C 0.1260(3) 0.4870(3) 1.0462(3) 0.0318(13) Uani 1 1 d . . . . .
C38 C 0.1959(3) 0.4836(3) 1.0789(3) 0.0396(15) Uani 1 1 d . . . . .
H38A H 0.2075 0.4363 1.0884 0.059 Uiso 1 1 calc R U . . .
H38B H 0.1950 0.5094 1.1208 0.059 Uiso 1 1 calc R U . . .
H38C H 0.2307 0.5030 1.0488 0.059 Uiso 1 1 calc R U . . .
N1 N 0.0290(2) 0.6834(2) 0.9737(2) 0.0220(9) Uani 1 1 d . . . . .
O1 O 0.0340(2) 0.5376(2) 0.8957(2) 0.0348(9) Uani 1 1 d . . . . .
O2 O 0.0211(2) 0.4253(2) 0.9112(2) 0.0362(10) Uani 1 1 d . . . . .
O3 O 0.1065(2) 0.5457(2) 1.0276(2) 0.0326(9) Uani 1 1 d . . . . .
O4 O 0.0905(2) 0.4332(2) 1.0409(2) 0.0364(10) Uani 1 1 d . . . . .
Rh1 Rh 0.00886(2) 0.55995(2) 0.99165(2) 0.02728(18) Uani 1 1 d . . . . .
C39_1 C 0.6362(4) 0.5903(3) 1.0823(3) 0.062(6) Uiso 0.290(5) 1 d G . P A -1
C40_1 C 0.6881(4) 0.5729(3) 1.1332(3) 0.044(6) Uiso 0.290(5) 1 d G . P A -1
C41_1 C 0.7557(4) 0.5952(3) 1.1098(3) 0.049(6) Uiso 0.290(5) 1 d G . P A -1
C42_1 C 0.7446(3) 0.6273(4) 1.0436(3) 0.060(9) Uiso 0.290(5) 1 d G . P A -1
C43_1 C 0.6716(4) 0.6243(3) 1.0286(3) 0.089(12) Uiso 0.290(5) 1 d G . P A -1
C44_1 C 0.6399(3) 0.6778(4) 0.9965(2) 0.076(11) Uiso 0.290(5) 1 d G . P A -1
C45_1 C 0.5712(3) 0.7009(4) 1.0166(3) 0.051(6) Uiso 0.290(5) 1 d G . P A -1
C46_1 C 0.5376(3) 0.6679(4) 1.0698(3) 0.079(13) Uiso 0.290(5) 1 d G . P A -1
C47_1 C 0.5711(3) 0.6120(3) 1.1041(3) 0.046(6) Uiso 0.290(5) 1 d G . P A -1
C48_1 C 0.5539(3) 0.6166(3) 1.1731(3) 0.026(4) Uiso 0.290(5) 1 d G . P A -1
C49_1 C 0.6041(4) 0.5996(3) 1.2216(3) 0.025(5) Uiso 0.290(5) 1 d G . P A -1
C50_1 C 0.6719(4) 0.5771(3) 1.2006(3) 0.042(9) Uiso 0.290(5) 1 d G . P A -1
C51_1 C 0.7227(4) 0.6054(3) 1.2471(3) 0.036(5) Uiso 0.290(5) 1 d G . P A -1
C52_1 C 0.7871(3) 0.6270(3) 1.2235(3) 0.085(11) Uiso 0.290(5) 1 d G . P A -1
C53_1 C 0.8031(3) 0.6222(4) 1.1528(3) 0.069(10) Uiso 0.290(5) 1 d G . P A -1
C54_1 C 0.8431(2) 0.6816(4) 1.1354(3) 0.070(13) Uiso 0.290(5) 1 d G . P A -1
C55_1 C 0.8331(2) 0.7118(4) 1.0739(3) 0.19(5) Uiso 0.290(5) 1 d G . P A -1
C56_1 C 0.7832(3) 0.6844(4) 1.0272(3) 0.065(10) Uiso 0.290(5) 1 d G . P A -1
C57_1 C 0.7499(3) 0.7461(4) 0.9935(2) 0.060(6) Uiso 0.290(5) 1 d G . P A -1
C58_1 C 0.6795(3) 0.7373(4) 0.9779(2) 0.08(2) Uiso 0.290(5) 1 d G . P A -1
C59_1 C 0.6367(3) 0.7963(4) 0.9882(2) 0.054(7) Uiso 0.290(5) 1 d G . P A -1
C60_1 C 0.5687(3) 0.7736(4) 1.0119(3) 0.046(8) Uiso 0.290(5) 1 d G . P A -1
C61_1 C 0.5335(3) 0.8117(4) 1.0593(3) 0.036(5) Uiso 0.290(5) 1 d G . P A -1
C62_1 C 0.4982(2) 0.7767(4) 1.1137(3) 0.061(10) Uiso 0.290(5) 1 d G . P A -1
C63_1 C 0.5006(2) 0.7075(4) 1.1186(3) 0.088(9) Uiso 0.290(5) 1 d G . P A -1
C64_1 C 0.5112(2) 0.6757(4) 1.1835(3) 0.055(10) Uiso 0.290(5) 1 d G . P A -1
C65_1 C 0.5189(2) 0.7155(4) 1.2409(3) 0.052(9) Uiso 0.290(5) 1 d G . P A -1
C66_1 C 0.5710(3) 0.6979(4) 1.2903(3) 0.066(9) Uiso 0.290(5) 1 d G . P A -1
C67_1 C 0.6128(3) 0.6414(4) 1.2812(3) 0.039(5) Uiso 0.290(5) 1 d G . P A -1
C68_1 C 0.6858(3) 0.6445(3) 1.2969(3) 0.039(5) Uiso 0.290(5) 1 d G . P A -1
C69_1 C 0.7148(3) 0.7039(4) 1.3215(2) 0.069(9) Uiso 0.290(5) 1 d G . P A -1
C70_1 C 0.7810(3) 0.7272(4) 1.2971(3) 0.069(16) Uiso 0.290(5) 1 d G . P A -1
C71_1 C 0.8165(3) 0.6892(4) 1.2493(3) 0.034(5) Uiso 0.290(5) 1 d G . P A -1
C72_1 C 0.8513(2) 0.7226(4) 1.1947(3) 0.072(14) Uiso 0.290(5) 1 d G . P A -1
C73_1 C 0.8501(2) 0.7936(4) 1.1899(3) 0.083(19) Uiso 0.290(5) 1 d G . P A -1
C74_1 C 0.8395(2) 0.8250(4) 1.1254(3) 0.058(10) Uiso 0.290(5) 1 d G . P A -1
C75_1 C 0.8321(2) 0.7858(4) 1.0685(3) 0.050(9) Uiso 0.290(5) 1 d G . P A -1
C76_1 C 0.7798(3) 0.8028(4) 1.0182(3) 0.067(10) Uiso 0.290(5) 1 d G . P A -1
C77_1 C 0.7380(3) 0.8602(4) 1.0280(3) 0.054(7) Uiso 0.290(5) 1 d G . P A -1
C78_1 C 0.6644(4) 0.8562(4) 1.0118(3) 0.039(5) Uiso 0.290(5) 1 d G . P A -1
C79_1 C 0.6278(4) 0.8960(3) 1.0627(3) 0.044(6) Uiso 0.290(5) 1 d G . P A -1
C80_1 C 0.5632(3) 0.8737(3) 1.0844(3) 0.057(7) Uiso 0.290(5) 1 d G . P A -1
C81_1 C 0.5469(3) 0.8781(3) 1.1556(3) 0.14(3) Uiso 0.290(5) 1 d G . P A -1
C82_1 C 0.5066(2) 0.8190(4) 1.1733(3) 0.069(12) Uiso 0.290(5) 1 d G . P A -1
C83_1 C 0.5162(2) 0.7881(4) 1.2359(3) 0.19(5) Uiso 0.290(5) 1 d G . P A -1
C84_1 C 0.5673(3) 0.8166(4) 1.2817(3) 0.042(6) Uiso 0.290(5) 1 d G . P A -1
C85_1 C 0.6009(3) 0.7603(4) 1.3166(2) 0.074(8) Uiso 0.290(5) 1 d G . P A -1
C86_1 C 0.6703(3) 0.7638(4) 1.3312(2) 0.10(3) Uiso 0.290(5) 1 d G . P A -1
C87_1 C 0.7106(3) 0.8227(3) 1.3131(2) 0.13(2) Uiso 0.290(5) 1 d G . P A -1
C88_1 C 0.7798(3) 0.8008(4) 1.2923(3) 0.052(7) Uiso 0.290(5) 1 d G . P A -1
C89_1 C 0.8123(3) 0.8330(4) 1.2392(3) 0.16(2) Uiso 0.290(5) 1 d G . P A -1
C90_1 C 0.7794(3) 0.8889(3) 1.2065(3) 0.046(6) Uiso 0.290(5) 1 d G . P A -1
C91_1 C 0.7955(3) 0.8840(4) 1.1351(4) 0.037(5) Uiso 0.290(5) 1 d G . P A -1
C92_1 C 0.7469(4) 0.9011(3) 1.0873(3) 0.043(9) Uiso 0.290(5) 1 d G . P A -1
C93_1 C 0.6775(4) 0.9231(3) 1.1085(3) 0.042(8) Uiso 0.290(5) 1 d G . P A -1
C94_1 C 0.6626(4) 0.9285(3) 1.1762(3) 0.041(5) Uiso 0.290(5) 1 d G . P A -1
C95_1 C 0.5957(4) 0.9048(3) 1.1999(3) 0.050(6) Uiso 0.290(5) 1 d G . P A -1
C96_1 C 0.6055(3) 0.8731(3) 1.2637(3) 0.052(7) Uiso 0.290(5) 1 d G . P A -1
C97_1 C 0.6789(4) 0.8766(3) 1.2804(3) 0.065(8) Uiso 0.290(5) 1 d G . P A -1
C98_1 C 0.7136(4) 0.9105(3) 1.2256(3) 0.031(4) Uiso 0.290(5) 1 d G . P A -1
C39_2 C 0.5298(5) 0.8322(5) 1.0840(5) 0.070(16) Uiso 0.210(5) 1 d G . P A -2
C40_2 C 0.5881(6) 0.8698(5) 1.0549(5) 0.069(12) Uiso 0.210(5) 1 d G . P A -2
C41_2 C 0.6178(5) 0.9130(4) 1.1063(5) 0.076(13) Uiso 0.210(5) 1 d G . P A -2
C42_2 C 0.5771(5) 0.9013(4) 1.1681(5) 0.048(8) Uiso 0.210(5) 1 d G . P A -2
C43_2 C 0.5246(4) 0.8514(5) 1.1532(5) 0.075(13) Uiso 0.210(5) 1 d G . P A -2
C44_2 C 0.5073(4) 0.8033(5) 1.2005(5) 0.034(7) Uiso 0.210(5) 1 d G . P A -2
C45_2 C 0.4948(3) 0.7330(5) 1.1812(6) 0.046(9) Uiso 0.210(5) 1 d G . P A -2
C46_2 C 0.5015(4) 0.7123(5) 1.1136(6) 0.088(9) Uiso 0.210(5) 1 d G . P A -2
C47_2 C 0.5198(4) 0.7650(6) 1.0639(5) 0.12(2) Uiso 0.210(5) 1 d G . P A -2
C48_2 C 0.5640(5) 0.7296(6) 1.0160(4) 0.16(4) Uiso 0.210(5) 1 d G . P A -2
C49_2 C 0.6192(6) 0.7698(6) 0.9882(4) 0.091(17) Uiso 0.210(5) 1 d G . P A -2
C50_2 C 0.6309(6) 0.8392(5) 1.0081(4) 0.059(11) Uiso 0.210(5) 1 d G . P A -2
C51_2 C 0.7056(6) 0.8499(5) 1.0122(4) 0.10(2) Uiso 0.210(5) 1 d G . P A -2
C52_2 C 0.7332(6) 0.8913(5) 1.0624(5) 0.19(6) Uiso 0.210(5) 1 d G . P A -2
C53_2 C 0.6876(6) 0.9228(4) 1.1108(5) 0.08(2) Uiso 0.210(5) 1 d G . P A -2
C54_2 C 0.7231(5) 0.9219(4) 1.1746(5) 0.12(2) Uiso 0.210(5) 1 d G . P A -2
C55_2 C 0.6856(5) 0.9109(4) 1.2323(5) 0.073(13) Uiso 0.210(5) 1 d G . P A -2
C56_2 C 0.6116(5) 0.9004(4) 1.2292(5) 0.13(4) Uiso 0.210(5) 1 d G . P A -2
C57_2 C 0.5935(5) 0.8495(4) 1.2790(4) 0.040(7) Uiso 0.210(5) 1 d G . P A -2
C58_2 C 0.5418(4) 0.8023(5) 1.2649(5) 0.023(5) Uiso 0.210(5) 1 d G . P A -2
C59_2 C 0.5521(4) 0.7313(5) 1.2841(5) 0.055(10) Uiso 0.210(5) 1 d G . P A -2
C60_2 C 0.5222(4) 0.6891(5) 1.2323(5) 0.047(9) Uiso 0.210(5) 1 d G . P A -2
C61_2 C 0.5548(5) 0.6289(4) 1.2155(5) 0.095(17) Uiso 0.210(5) 1 d G . P A -2
C62_2 C 0.5601(5) 0.6102(4) 1.1452(6) 0.060(12) Uiso 0.210(5) 1 d G . P A -2
C63_2 C 0.5343(5) 0.6519(5) 1.0963(5) 0.16(4) Uiso 0.210(5) 1 d G . P A -2
C64_2 C 0.5739(5) 0.6634(5) 1.0354(5) 0.089(16) Uiso 0.210(5) 1 d G . P A -2
C65_2 C 0.6382(6) 0.6323(5) 1.0266(4) 0.042(8) Uiso 0.210(5) 1 d G . P A -2
C66_2 C 0.6954(6) 0.6705(6) 0.9984(4) 0.070(13) Uiso 0.210(5) 1 d G . P A -2
C67_2 C 0.6870(6) 0.7357(6) 0.9798(3) 0.09(3) Uiso 0.210(5) 1 d G . P A -2
C68_2 C 0.7396(6) 0.7872(6) 0.9941(4) 0.082(15) Uiso 0.210(5) 1 d G . P A -2
C69_2 C 0.7999(5) 0.7694(6) 1.0267(5) 0.080(15) Uiso 0.210(5) 1 d G . P A -2
C70_2 C 0.8286(4) 0.8100(6) 1.0791(6) 0.042(8) Uiso 0.210(5) 1 d G . P A -2
C71_2 C 0.7960(5) 0.8706(5) 1.0962(6) 0.081(14) Uiso 0.210(5) 1 d G . P A -2
C72_2 C 0.7896(5) 0.8898(5) 1.1655(6) 0.085(17) Uiso 0.210(5) 1 d G . P A -2
C73_2 C 0.8169(4) 0.8480(5) 1.2159(6) 0.16(2) Uiso 0.210(5) 1 d G . P A -2
C74_2 C 0.7774(5) 0.8366(5) 1.2762(5) 0.086(15) Uiso 0.210(5) 1 d G . P A -2
C75_2 C 0.7140(5) 0.8675(4) 1.2852(4) 0.030(6) Uiso 0.210(5) 1 d G . P A -2
C76_2 C 0.6557(5) 0.8298(5) 1.3135(4) 0.044(8) Uiso 0.210(5) 1 d G . P A -2
C77_2 C 0.6642(5) 0.7668(5) 1.3320(3) 0.06(2) Uiso 0.210(5) 1 d G . P A -2
C78_2 C 0.6113(5) 0.7126(5) 1.3175(4) 0.11(2) Uiso 0.210(5) 1 d G . P A -2
C79_2 C 0.6465(5) 0.6493(4) 1.2992(4) 0.061(11) Uiso 0.210(5) 1 d G . P A -2
C80_2 C 0.6172(5) 0.6087(4) 1.2498(5) 0.15(4) Uiso 0.210(5) 1 d G . P A -2
C81_2 C 0.6628(5) 0.5771(4) 1.2007(5) 0.08(2) Uiso 0.210(5) 1 d G . P A -2
C82_2 C 0.6275(5) 0.5775(4) 1.1368(5) 0.11(2) Uiso 0.210(5) 1 d G . P A -2
C83_2 C 0.6653(6) 0.5884(4) 1.0778(5) 0.062(6) Uiso 0.210(5) 1 d G . P A -2
C84_2 C 0.7399(6) 0.5993(4) 1.0825(5) 0.11(4) Uiso 0.210(5) 1 d G . P A -2
C85_2 C 0.7590(6) 0.6498(5) 1.0322(5) 0.041(7) Uiso 0.210(5) 1 d G . P A -2
C86_2 C 0.8094(5) 0.6967(6) 1.0466(5) 0.061(11) Uiso 0.210(5) 1 d G . P A -2
C87_2 C 0.8443(4) 0.6966(6) 1.1106(6) 0.059(10) Uiso 0.210(5) 1 d G . P A -2
C88_2 C 0.8572(4) 0.7667(6) 1.1311(6) 0.059(11) Uiso 0.210(5) 1 d G . P A -2
C89_2 C 0.8493(3) 0.7881(6) 1.1978(6) 0.13(6) Uiso 0.210(5) 1 d G . P A -2
C90_2 C 0.8327(4) 0.7343(5) 1.2467(5) 0.088(15) Uiso 0.210(5) 1 d G . P A -2
C91_2 C 0.7858(5) 0.7708(5) 1.2956(5) 0.14(5) Uiso 0.210(5) 1 d G . P A -2
C92_2 C 0.7322(5) 0.7305(5) 1.3235(4) 0.071(13) Uiso 0.210(5) 1 d G . P A -2
C93_2 C 0.7196(5) 0.6601(5) 1.3027(4) 0.038(7) Uiso 0.210(5) 1 d G . P A -2
C94_2 C 0.7639(5) 0.6297(5) 1.2568(5) 0.066(12) Uiso 0.210(5) 1 d G . P A -2
C95_2 C 0.7341(5) 0.5878(4) 1.2045(5) 0.070(12) Uiso 0.210(5) 1 d G . P A -2
C96_2 C 0.7725(5) 0.5989(4) 1.1441(5) 0.051(9) Uiso 0.210(5) 1 d G . P A -2
C97_2 C 0.8267(4) 0.6483(5) 1.1583(6) 0.067(12) Uiso 0.210(5) 1 d G . P A -2
C98_2 C 0.8203(4) 0.6673(5) 1.2281(5) 0.051(11) Uiso 0.210(5) 1 d G . P A -2
S1A S 0.0425(4) 0.5639(3) 0.6170(4) 0.0925(18) Uiso 0.5 1 d G . P B 1
S2A S 0.1279(4) 0.4308(3) 0.6178(4) 0.086(2) Uiso 0.5 1 d G . P B 1
C99A C 0.0860(3) 0.4982(3) 0.6174(3) 0.068(7) Uiso 0.5 1 d G . P B 1
S1B S 0.0234(5) 0.5445(5) 0.5795(6) 0.138(3) Uiso 0.5 1 d G . P C 2
S2B S 0.1387(4) 0.4510(4) 0.6355(4) 0.103(3) Uiso 0.5 1 d G . P C 2
C99B C 0.0812(4) 0.4977(4) 0.6064(4) 0.094(11) Uiso 0.5 1 d G . P C 2

loop_
_atom_site_aniso_label
_atom_site_aniso_U_11
_atom_site_aniso_U_22
_atom_site_aniso_U_33
_atom_site_aniso_U_23
_atom_site_aniso_U_13
_atom_site_aniso_U_12
C1 0.026(3) 0.024(3) 0.020(2) 0.001(2) 0.003(2) -0.002(2)
C2 0.024(3) 0.029(3) 0.029(3) -0.007(2) 0.005(2) -0.005(2)
C3 0.031(3) 0.036(3) 0.025(3) -0.004(2) 0.000(2) -0.003(2)
C4 0.036(3) 0.059(5) 0.026(3) -0.011(3) 0.001(2) -0.005(3)
C5 0.042(5) 0.062(7) 0.024(4) 0.000 0.003(4) 0.000
C6 0.048(6) 0.068(7) 0.022(4) 0.000 0.006(4) 0.000
C7 0.055(4) 0.066(5) 0.024(3) -0.012(3) 0.015(3) -0.002(4)
C8 0.055(4) 0.062(5) 0.033(3) -0.004(3) 0.027(3) 0.000(4)
C9 0.050(4) 0.063(5) 0.043(4) -0.008(4) 0.027(3) 0.000(4)
C10 0.042(4) 0.047(4) 0.055(4) -0.001(3) 0.028(3) 0.006(3)
C11 0.029(3) 0.058(5) 0.067(5) 0.003(4) 0.017(3) 0.011(3)
C12 0.023(3) 0.066(5) 0.065(5) 0.004(4) 0.012(3) 0.010(3)
C13 0.026(3) 0.068(5) 0.055(4) 0.006(4) -0.002(3) 0.014(3)
C14 0.039(5) 0.073(8) 0.039(5) 0.000 -0.006(4) 0.000
C15 0.028(4) 0.073(7) 0.032(5) 0.000 -0.010(4) 0.000
C16 0.033(3) 0.053(5) 0.032(3) 0.011(3) -0.003(2) 0.007(3)
C17 0.032(3) 0.039(4) 0.021(3) 0.005(2) 0.000(2) 0.002(3)
C18 0.028(3) 0.028(3) 0.026(3) 0.003(2) 0.007(2) 0.005(2)
C19 0.037(3) 0.026(3) 0.038(3) 0.003(3) 0.014(3) 0.001(2)
C20 0.039(3) 0.021(3) 0.038(3) -0.005(2) 0.013(3) -0.004(2)
C21 0.048(4) 0.030(3) 0.043(4) -0.015(3) 0.017(3) -0.010(3)
C22 0.055(4) 0.044(4) 0.034(4) -0.017(3) 0.012(3) -0.010(3)
C23 0.050(4) 0.059(5) 0.043(4) -0.023(4) 0.016(3) -0.001(4)
C24 0.058(5) 0.039(4) 0.049(4) -0.019(3) 0.021(3) 0.000(3)
C25 0.051(4) 0.040(4) 0.061(5) -0.010(4) 0.028(4) 0.006(3)
C26 0.043(4) 0.040(4) 0.068(5) 0.006(4) 0.024(4) 0.013(3)
C27 0.037(4) 0.038(4) 0.067(5) 0.008(3) 0.017(3) 0.010(3)
C28 0.037(4) 0.054(5) 0.057(5) 0.013(4) 0.006(3) 0.018(3)
C29 0.038(4) 0.054(4) 0.041(4) 0.016(3) 0.006(3) 0.017(3)
C30 0.038(3) 0.028(3) 0.054(4) 0.008(3) 0.013(3) 0.009(3)
C31 0.048(4) 0.032(4) 0.065(5) 0.005(3) 0.026(4) 0.011(3)
C32 0.053(4) 0.026(3) 0.059(5) -0.010(3) 0.022(4) 0.004(3)
C33 0.025(3) 0.028(3) 0.027(3) -0.001(2) 0.003(2) -0.002(2)
C34 0.030(3) 0.026(3) 0.018(3) -0.003(2) 0.001(2) -0.002(2)
C35 0.032(3) 0.030(3) 0.034(3) -0.004(3) 0.003(2) -0.007(2)
C36 0.062(5) 0.042(4) 0.032(3) -0.003(3) 0.009(3) -0.015(3)
C37 0.031(3) 0.036(3) 0.029(3) 0.005(3) 0.004(2) -0.005(3)
C38 0.042(4) 0.038(3) 0.039(4) 0.008(3) -0.012(3) -0.002(3)
N1 0.022(2) 0.026(2) 0.018(2) -0.0012(18) 0.0065(16) -0.0009(18)
O1 0.045(2) 0.029(2) 0.031(2) -0.0034(18) 0.0042(19) -0.0051(19)
O2 0.043(3) 0.032(2) 0.033(2) -0.0017(19) 0.0058(19) -0.0018(19)
O3 0.031(2) 0.029(2) 0.037(2) 0.0035(18) -0.0045(18) -0.0032(17)
O4 0.037(2) 0.030(2) 0.043(3) 0.0019(19) 0.0001(19) -0.0040(18)
Rh1 0.0312(3) 0.0225(3) 0.0281(3) 0.00043(17) 0.00134(17) -0.00191(17)

loop_
_atom_type_symbol
_atom_type_description
_atom_type_scat_dispersion_real
_atom_type_scat_dispersion_imag
_atom_type_scat_source
C C 0.0033 0.0016 'International Tables Vol C Tables 4.2.6.8 and 6.1.1.4'
H H 0.0000 0.0000 'International Tables Vol C Tables 4.2.6.8 and 6.1.1.4'
N N 0.0061 0.0033 'International Tables Vol C Tables 4.2.6.8 and 6.1.1.4'
O O 0.0106 0.0060 'International Tables Vol C Tables 4.2.6.8 and 6.1.1.4'
S S 0.1246 0.1234 'International Tables Vol C Tables 4.2.6.8 and 6.1.1.4'
Rh Rh -1.1178 0.9187 'International Tables Vol C Tables 4.2.6.8 and 6.1.1.4'

loop_
_geom_angle_atom_site_label_1
_geom_angle_atom_site_label_2
_geom_angle_atom_site_label_3
_geom_angle
_geom_angle_site_symmetry_1
_geom_angle_site_symmetry_3
N1 C1 C18 110.3(4) . .
N1 C1 C2 110.2(4) . .
C18 C1 C2 100.1(4) . .
N1 C1 C1 109.3(3) . 7_575
C18 C1 C1 113.2(3) . 7_575
C2 C1 C1 113.4(3) . 7_575
C3 C2 C20 119.0(5) . .
C3 C2 C1 124.9(5) . .
C20 C2 C1 109.8(5) . .
C2 C3 C4 120.6(6) . .
C2 C3 C3 120.4(3) . 7_575
C4 C3 C3 107.3(4) . 7_575
C22 C4 C5 120.1(6) . .
C22 C4 C3 119.5(6) . .
C5 C4 C3 108.4(6) . .
C6 C5 C4 120.5(5) . .
C6 C5 C4 120.5(5) . 7_575
C4 C5 C4 108.5(8) . 7_575
C5 C6 C7 120.0(5) . 7_575
C5 C6 C7 120.0(5) . .
C7 C6 C7 107.0(9) 7_575 .
C23 C7 C8 119.7(8) . .
C23 C7 C6 120.4(7) . .
C8 C7 C6 108.6(7) . .
C9 C8 C7 120.0(7) . .
C9 C8 C8 119.7(5) . 7_575
C7 C8 C8 107.9(5) . 7_575
C8 C9 C10 119.6(8) . .
C8 C9 C25 119.6(7) . .
C10 C9 C25 109.3(7) . .
C10 C10 C9 120.6(5) 7_575 .
C10 C10 C11 119.5(4) 7_575 .
C9 C10 C11 108.3(7) . .
C12 C11 C26 120.4(7) . .
C12 C11 C10 120.6(7) . .
C26 C11 C10 106.4(7) . .
C11 C12 C13 120.0(7) . .
C11 C12 C12 119.9(5) . 7_575
C13 C12 C12 108.3(5) . 7_575
C28 C13 C12 120.3(8) . .
C28 C13 C14 120.3(7) . .
C12 C13 C14 107.8(7) . .
C15 C14 C13 119.5(5) . .
C15 C14 C13 119.5(5) . 7_575
C13 C14 C13 107.7(10) . 7_575
C14 C15 C16 120.7(5) . 7_575
C14 C15 C16 120.7(5) . .
C16 C15 C16 106.8(8) 7_575 .
C29 C16 C17 120.7(6) . .
C29 C16 C15 118.6(7) . .
C17 C16 C15 109.2(6) . .
C18 C17 C16 121.5(6) . .
C18 C17 C17 120.0(4) . 7_575
C16 C17 C17 107.4(4) . 7_575
C17 C18 C19 118.4(5) . .
C17 C18 C1 125.8(5) . .
C19 C18 C1 109.5(5) . .
C30 C19 C20 120.4(6) . .
C30 C19 C18 121.1(6) . .
C20 C19 C18 108.0(5) . .
C21 C20 C2 121.8(6) . .
C21 C20 C19 119.8(6) . .
C2 C20 C19 109.0(5) . .
C20 C21 C22 118.5(6) . .
C20 C21 C32 120.3(7) . .
C22 C21 C32 108.6(6) . .
C4 C22 C21 120.4(6) . .
C4 C22 C23 119.9(7) . .
C21 C22 C23 108.1(7) . .
C7 C23 C24 119.8(7) . .
C7 C23 C22 119.1(7) . .
C24 C23 C22 107.9(7) . .
C25 C24 C23 121.2(7) . .
C25 C24 C32 120.6(8) . .
C23 C24 C32 106.9(6) . .
C24 C25 C9 119.7(8) . .
C24 C25 C26 120.2(7) . .
C9 C25 C26 107.1(7) . .
C27 C26 C25 119.5(7) . .
C27 C26 C11 119.2(8) . .
C25 C26 C11 109.0(7) . .
C26 C27 C28 120.3(7) . .
C26 C27 C31 120.1(8) . .
C28 C27 C31 108.1(6) . .
C13 C28 C29 119.9(7) . .
C13 C28 C27 119.8(7) . .
C29 C28 C27 108.0(7) . .
C16 C29 C30 118.3(6) . .
C16 C29 C28 121.0(7) . .
C30 C29 C28 108.3(7) . .
C19 C30 C29 119.9(6) . .
C19 C30 C31 118.2(7) . .
C29 C30 C31 108.9(6) . .
C32 C31 C30 121.8(7) . .
C32 C31 C27 120.1(7) . .
C30 C31 C27 106.6(7) . .
C31 C32 C21 119.6(6) . .
C31 C32 C24 119.6(7) . .
C21 C32 C24 108.5(7) . .
N1 C33 C33 111.2(3) . 7_575
N1 C33 H33A 109.4 . .
C33 C33 H33A 109.4 7_575 .
N1 C33 H33B 109.4 . .
C33 C33 H33B 109.4 7_575 .
H33A C33 H33B 108.0 . .
N1 C34 C34 111.4(3) . 7_575
N1 C34 H34A 109.3 . .
C34 C34 H34A 109.3 7_575 .
N1 C34 H34B 109.3 . .
C34 C34 H34B 109.3 7_575 .
H34A C34 H34B 108.0 . .
O2 C35 O1 125.8(6) . .
O2 C35 C36 118.4(6) . .
O1 C35 C36 115.8(6) . .
C35 C36 H36A 109.5 . .
C35 C36 H36B 109.5 . .
H36A C36 H36B 109.5 . .
C35 C36 H36C 109.5 . .
H36A C36 H36C 109.5 . .
H36B C36 H36C 109.5 . .
O4 C37 O3 125.4(6) . .
O4 C37 C38 119.0(6) . .
O3 C37 C38 115.6(5) . .
C37 C38 H38A 109.5 . .
C37 C38 H38B 109.5 . .
H38A C38 H38B 109.5 . .
C37 C38 H38C 109.5 . .
H38A C38 H38C 109.5 . .
H38B C38 H38C 109.5 . .
C34 N1 C33 107.9(4) . .
C34 N1 C1 108.5(4) . .
C33 N1 C1 108.4(4) . .
C34 N1 Rh1 103.0(3) . .
C33 N1 Rh1 107.1(3) . .
C1 N1 Rh1 121.3(3) . .
C35 O1 Rh1 120.3(4) . .
C35 O2 Rh1 118.3(4) . 5_567
C37 O3 Rh1 120.0(4) . .
C37 O4 Rh1 118.7(4) . 5_567
O1 Rh1 O4 86.44(19) . 5_567
O1 Rh1 O3 94.64(19) . .
O4 Rh1 O3 175.43(16) 5_567 .
O1 Rh1 O2 175.01(17) . 5_567
O4 Rh1 O2 91.55(19) 5_567 5_567
O3 Rh1 O2 87.02(18) . 5_567
O1 Rh1 Rh1 87.19(12) . 5_567
O4 Rh1 Rh1 88.62(12) 5_567 5_567
O3 Rh1 Rh1 87.01(12) . 5_567
O2 Rh1 Rh1 88.20(13) 5_567 5_567
O1 Rh1 N1 92.25(16) . .
O4 Rh1 N1 92.04(16) 5_567 .
O3 Rh1 N1 92.35(16) . .
O2 Rh1 N1 92.38(16) 5_567 .
Rh1 Rh1 N1 179.11(10) 5_567 .
C47_1 C39_1 C43_1 121.1 . .
C47_1 C39_1 C40_1 118.1 . .
C43_1 C39_1 C40_1 107.5 . .
C50_1 C40_1 C41_1 119.8 . .
C50_1 C40_1 C39_1 120.2 . .
C41_1 C40_1 C39_1 108.6 . .
C53_1 C41_1 C40_1 121.3 . .
C53_1 C41_1 C42_1 119.5 . .
C40_1 C41_1 C42_1 106.7 . .
C56_1 C42_1 C43_1 120.6 . .
C56_1 C42_1 C41_1 118.6 . .
C43_1 C42_1 C41_1 107.9 . .
C44_1 C43_1 C39_1 119.6 . .
C44_1 C43_1 C42_1 119.9 . .
C39_1 C43_1 C42_1 109.2 . .
C43_1 C44_1 C58_1 120.3 . .
C43_1 C44_1 C45_1 120.9 . .
C58_1 C44_1 C45_1 107.4 . .
C46_1 C45_1 C60_1 119.8 . .
C46_1 C45_1 C44_1 119.0 . .
C60_1 C45_1 C44_1 108.8 . .
C45_1 C46_1 C63_1 119.3 . .
C45_1 C46_1 C47_1 120.3 . .
C63_1 C46_1 C47_1 108.3 . .
C39_1 C47_1 C48_1 122.1 . .
C39_1 C47_1 C46_1 119.1 . .
C48_1 C47_1 C46_1 107.8 . .
C49_1 C48_1 C47_1 119.3 . .
C49_1 C48_1 C64_1 119.1 . .
C47_1 C48_1 C64_1 109.0 . .
C48_1 C49_1 C50_1 119.8 . .
C48_1 C49_1 C67_1 120.3 . .
C50_1 C49_1 C67_1 107.8 . .
C40_1 C50_1 C49_1 120.4 . .
C40_1 C50_1 C51_1 119.2 . .
C49_1 C50_1 C51_1 107.9 . .
C52_1 C51_1 C68_1 120.5 . .
C52_1 C51_1 C50_1 120.0 . .
C68_1 C51_1 C50_1 108.0 . .
C51_1 C52_1 C71_1 119.2 . .
C51_1 C52_1 C53_1 119.9 . .
C71_1 C52_1 C53_1 108.6 . .
C41_1 C53_1 C54_1 121.6 . .
C41_1 C53_1 C52_1 119.7 . .
C54_1 C53_1 C52_1 107.1 . .
C55_1 C54_1 C72_1 120.2 . .
C55_1 C54_1 C53_1 119.3 . .
C72_1 C54_1 C53_1 108.5 . .
C54_1 C55_1 C56_1 120.4 . .
C54_1 C55_1 C75_1 119.9 . .
C56_1 C55_1 C75_1 108.5 . .
C42_1 C56_1 C55_1 120.6 . .
C42_1 C56_1 C57_1 121.5 . .
C55_1 C56_1 C57_1 105.4 . .
C76_1 C57_1 C58_1 126.6 . .
C76_1 C57_1 C56_1 108.5 . .
C58_1 C57_1 C56_1 113.8 . .
C57_1 C58_1 C59_1 115.1 . .
C57_1 C58_1 C44_1 123.7 . .
C59_1 C58_1 C44_1 108.3 . .
C78_1 C59_1 C58_1 121.1 . .
C78_1 C59_1 C60_1 119.9 . .
C58_1 C59_1 C60_1 108.2 . .
C61_1 C60_1 C45_1 120.8 . .
C61_1 C60_1 C59_1 119.7 . .
C45_1 C60_1 C59_1 107.2 . .
C60_1 C61_1 C80_1 120.1 . .
C60_1 C61_1 C62_1 118.9 . .
C80_1 C61_1 C62_1 109.2 . .
C63_1 C62_1 C61_1 120.6 . .
C63_1 C62_1 C82_1 120.5 . .
C61_1 C62_1 C82_1 106.5 . .
C62_1 C63_1 C46_1 120.7 . .
C62_1 C63_1 C64_1 119.8 . .
C46_1 C63_1 C64_1 107.5 . .
C65_1 C64_1 C48_1 120.7 . .
C65_1 C64_1 C63_1 120.3 . .
C48_1 C64_1 C63_1 107.4 . .
C64_1 C65_1 C83_1 120.0 . .
C64_1 C65_1 C66_1 119.8 . .
C83_1 C65_1 C66_1 108.1 . .
C67_1 C66_1 C65_1 120.4 . .
C67_1 C66_1 C85_1 119.7 . .
C65_1 C66_1 C85_1 108.4 . .
C66_1 C67_1 C68_1 120.3 . .
C66_1 C67_1 C49_1 119.6 . .
C68_1 C67_1 C49_1 108.3 . .
C69_1 C68_1 C67_1 120.4 . .
C69_1 C68_1 C51_1 119.7 . .
C67_1 C68_1 C51_1 108.0 . .
C68_1 C69_1 C70_1 120.4 . .
C68_1 C69_1 C86_1 119.2 . .
C70_1 C69_1 C86_1 107.7 . .
C71_1 C70_1 C69_1 119.7 . .
C71_1 C70_1 C88_1 120.0 . .
C69_1 C70_1 C88_1 109.1 . .
C70_1 C71_1 C72_1 120.1 . .
C70_1 C71_1 C52_1 120.5 . .
C72_1 C71_1 C52_1 107.5 . .
C73_1 C72_1 C71_1 120.1 . .
C73_1 C72_1 C54_1 120.1 . .
C71_1 C72_1 C54_1 108.3 . .
C72_1 C73_1 C74_1 119.4 . .
C72_1 C73_1 C89_1 119.6 . .
C74_1 C73_1 C89_1 107.8 . .
C75_1 C74_1 C73_1 120.6 . .
C75_1 C74_1 C91_1 119.7 . .
C73_1 C74_1 C91_1 108.0 . .
C74_1 C75_1 C76_1 120.5 . .
C74_1 C75_1 C55_1 119.7 . .
C76_1 C75_1 C55_1 106.8 . .
C57_1 C76_1 C77_1 118.1 . .
C57_1 C76_1 C75_1 110.8 . .
C77_1 C76_1 C75_1 119.1 . .
C76_1 C77_1 C92_1 119.7 . .
C76_1 C77_1 C78_1 119.1 . .
C92_1 C77_1 C78_1 109.1 . .
C59_1 C78_1 C77_1 120.0 . .
C59_1 C78_1 C79_1 120.5 . .
C77_1 C78_1 C79_1 106.7 . .
C80_1 C79_1 C93_1 121.4 . .
C80_1 C79_1 C78_1 118.6 . .
C93_1 C79_1 C78_1 108.6 . .
C79_1 C80_1 C61_1 121.1 . .
C79_1 C80_1 C81_1 118.6 . .
C61_1 C80_1 C81_1 107.7 . .
C95_1 C81_1 C82_1 120.8 . .
C95_1 C81_1 C80_1 119.6 . .
C82_1 C81_1 C80_1 107.8 . .
C83_1 C82_1 C81_1 119.8 . .
C83_1 C82_1 C62_1 119.4 . .
C81_1 C82_1 C62_1 108.8 . .
C82_1 C83_1 C65_1 120.0 . .
C82_1 C83_1 C84_1 118.8 . .
C65_1 C83_1 C84_1 108.4 . .
C96_1 C84_1 C83_1 120.5 . .
C96_1 C84_1 C85_1 120.0 . .
C83_1 C84_1 C85_1 107.8 . .
C86_1 C85_1 C66_1 120.4 . .
C86_1 C85_1 C84_1 119.7 . .
C66_1 C85_1 C84_1 107.2 . .
C85_1 C86_1 C87_1 120.9 . .
C85_1 C86_1 C69_1 120.0 . .
C87_1 C86_1 C69_1 107.3 . .
C97_1 C87_1 C86_1 119.7 . .
C97_1 C87_1 C88_1 119.8 . .
C86_1 C87_1 C88_1 109.0 . .
C89_1 C88_1 C70_1 120.0 . .
C89_1 C88_1 C87_1 119.5 . .
C70_1 C88_1 C87_1 106.9 . .
C88_1 C89_1 C90_1 120.2 . .
C88_1 C89_1 C73_1 120.1 . .
C90_1 C89_1 C73_1 109.0 . .
C98_1 C90_1 C89_1 121.0 . .
C98_1 C90_1 C91_1 118.8 . .
C89_1 C90_1 C91_1 107.4 . .
C92_1 C91_1 C74_1 120.1 . .
C92_1 C91_1 C90_1 120.8 . .
C74_1 C91_1 C90_1 107.9 . .
C91_1 C92_1 C77_1 120.7 . .
C91_1 C92_1 C93_1 119.6 . .
C77_1 C92_1 C93_1 107.0 . .
C94_1 C93_1 C79_1 120.8 . .
C94_1 C93_1 C92_1 119.5 . .
C79_1 C93_1 C92_1 108.5 . .
C93_1 C94_1 C98_1 120.5 . .
C93_1 C94_1 C95_1 118.5 . .
C98_1 C94_1 C95_1 107.9 . .
C81_1 C95_1 C96_1 119.2 . .
C81_1 C95_1 C94_1 121.1 . .
C96_1 C95_1 C94_1 108.2 . .
C84_1 C96_1 C95_1 120.9 . .
C84_1 C96_1 C97_1 119.8 . .
C95_1 C96_1 C97_1 108.1 . .
C87_1 C97_1 C98_1 120.3 . .
C87_1 C97_1 C96_1 120.0 . .
C98_1 C97_1 C96_1 107.4 . .
C90_1 C98_1 C94_1 120.8 . .
C90_1 C98_1 C97_1 119.2 . .
C94_1 C98_1 C97_1 108.3 . .
C47_2 C39_2 C43_2 121.1 . .
C47_2 C39_2 C40_2 118.1 . .
C43_2 C39_2 C40_2 107.5 . .
C50_2 C40_2 C41_2 119.8 . .
C50_2 C40_2 C39_2 120.2 . .
C41_2 C40_2 C39_2 108.7 . .
C53_2 C41_2 C40_2 121.3 . .
C53_2 C41_2 C42_2 119.5 . .
C40_2 C41_2 C42_2 106.7 . .
C56_2 C42_2 C43_2 120.6 . .
C56_2 C42_2 C41_2 118.6 . .
C43_2 C42_2 C41_2 107.9 . .
C44_2 C43_2 C39_2 119.5 . .
C44_2 C43_2 C42_2 119.9 . .
C39_2 C43_2 C42_2 109.2 . .
C43_2 C44_2 C58_2 120.3 . .
C43_2 C44_2 C45_2 120.9 . .
C58_2 C44_2 C45_2 107.4 . .
C46_2 C45_2 C60_2 118.0 . .
C46_2 C45_2 C44_2 120.7 . .
C60_2 C45_2 C44_2 108.8 . .
C63_2 C46_2 C45_2 121.6 . .
C63_2 C46_2 C47_2 109.1 . .
C45_2 C46_2 C47_2 117.3 . .
C39_2 C47_2 C48_2 124.2 . .
C39_2 C47_2 C46_2 120.4 . .
C48_2 C47_2 C46_2 104.0 . .
C64_2 C48_2 C49_2 121.9 . .
C64_2 C48_2 C47_2 110.7 . .
C49_2 C48_2 C47_2 114.9 . .
C48_2 C49_2 C50_2 122.1 . .
C48_2 C49_2 C67_2 116.6 . .
C50_2 C49_2 C67_2 108.9 . .
C40_2 C50_2 C49_2 120.4 . .
C40_2 C50_2 C51_2 119.2 . .
C49_2 C50_2 C51_2 107.9 . .
C52_2 C51_2 C68_2 120.5 . .
C52_2 C51_2 C50_2 120.1 . .
C68_2 C51_2 C50_2 108.0 . .
C51_2 C52_2 C71_2 119.2 . .
C51_2 C52_2 C53_2 119.9 . .
C71_2 C52_2 C53_2 108.6 . .
C41_2 C53_2 C54_2 121.7 . .
C41_2 C53_2 C52_2 119.7 . .
C54_2 C53_2 C52_2 107.1 . .
C55_2 C54_2 C72_2 120.2 . .
C55_2 C54_2 C53_2 119.2 . .
C72_2 C54_2 C53_2 108.5 . .
C54_2 C55_2 C56_2 120.4 . .
C54_2 C55_2 C75_2 119.9 . .
C56_2 C55_2 C75_2 108.5 . .
C42_2 C56_2 C55_2 120.6 . .
C42_2 C56_2 C57_2 119.6 . .
C55_2 C56_2 C57_2 107.8 . .
C58_2 C57_2 C76_2 120.9 . .
C58_2 C57_2 C56_2 119.6 . .
C76_2 C57_2 C56_2 108.3 . .
C57_2 C58_2 C44_2 120.0 . .
C57_2 C58_2 C59_2 119.3 . .
C44_2 C58_2 C59_2 107.9 . .
C78_2 C59_2 C60_2 121.6 . .
C78_2 C59_2 C58_2 119.8 . .
C60_2 C59_2 C58_2 108.0 . .
C61_2 C60_2 C45_2 120.7 . .
C61_2 C60_2 C59_2 119.0 . .
C45_2 C60_2 C59_2 107.9 . .
C60_2 C61_2 C80_2 120.1 . .
C60_2 C61_2 C62_2 118.9 . .
C80_2 C61_2 C62_2 109.2 . .
C63_2 C62_2 C61_2 120.6 . .
C63_2 C62_2 C82_2 120.5 . .
C61_2 C62_2 C82_2 106.5 . .
C62_2 C63_2 C46_2 120.2 . .
C62_2 C63_2 C64_2 119.8 . .
C46_2 C63_2 C64_2 108.2 . .
C48_2 C64_2 C65_2 120.4 . .
C48_2 C64_2 C63_2 108.0 . .
C65_2 C64_2 C63_2 120.3 . .
C64_2 C65_2 C83_2 119.9 . .
C64_2 C65_2 C66_2 119.8 . .
C83_2 C65_2 C66_2 108.1 . .
C67_2 C66_2 C65_2 120.7 . .
C67_2 C66_2 C85_2 119.6 . .
C65_2 C66_2 C85_2 108.4 . .
C66_2 C67_2 C68_2 121.7 . .
C66_2 C67_2 C49_2 120.5 . .
C68_2 C67_2 C49_2 106.0 . .
C69_2 C68_2 C51_2 118.7 . .
C69_2 C68_2 C67_2 120.1 . .
C51_2 C68_2 C67_2 109.2 . .
C68_2 C69_2 C70_2 122.1 . .
C68_2 C69_2 C86_2 118.1 . .
C70_2 C69_2 C86_2 107.1 . .
C71_2 C70_2 C69_2 118.9 . .
C71_2 C70_2 C88_2 120.1 . .
C69_2 C70_2 C88_2 109.9 . .
C70_2 C71_2 C72_2 120.0 . .
C70_2 C71_2 C52_2 120.5 . .
C72_2 C71_2 C52_2 107.5 . .
C73_2 C72_2 C71_2 120.1 . .
C73_2 C72_2 C54_2 120.1 . .
C71_2 C72_2 C54_2 108.3 . .
C89_2 C73_2 C72_2 118.9 . .
C89_2 C73_2 C74_2 108.8 . .
C72_2 C73_2 C74_2 119.4 . .
C91_2 C74_2 C75_2 119.2 . .
C91_2 C74_2 C73_2 108.9 . .
C75_2 C74_2 C73_2 120.6 . .
C74_2 C75_2 C76_2 120.5 . .
C74_2 C75_2 C55_2 119.7 . .
C76_2 C75_2 C55_2 106.8 . .
C77_2 C76_2 C57_2 119.8 . .
C77_2 C76_2 C75_2 119.7 . .
C57_2 C76_2 C75_2 108.6 . .
C76_2 C77_2 C92_2 122.1 . .
C76_2 C77_2 C78_2 122.4 . .
C92_2 C77_2 C78_2 103.4 . .
C59_2 C78_2 C79_2 119.6 . .
C59_2 C78_2 C77_2 117.7 . .
C79_2 C78_2 C77_2 109.8 . .
C80_2 C79_2 C93_2 121.4 . .
C80_2 C79_2 C78_2 118.6 . .
C93_2 C79_2 C78_2 108.6 . .
C79_2 C80_2 C61_2 121.2 . .
C79_2 C80_2 C81_2 118.6 . .
C61_2 C80_2 C81_2 107.7 . .
C95_2 C81_2 C82_2 120.9 . .
C95_2 C81_2 C80_2 119.6 . .
C82_2 C81_2 C80_2 107.8 . .
C83_2 C82_2 C81_2 119.8 . .
C83_2 C82_2 C62_2 119.4 . .
C81_2 C82_2 C62_2 108.8 . .
C82_2 C83_2 C65_2 120.0 . .
C82_2 C83_2 C84_2 118.8 . .
C65_2 C83_2 C84_2 108.4 . .
C96_2 C84_2 C83_2 120.5 . .
C96_2 C84_2 C85_2 120.0 . .
C83_2 C84_2 C85_2 107.8 . .
C86_2 C85_2 C66_2 120.3 . .
C86_2 C85_2 C84_2 119.7 . .
C66_2 C85_2 C84_2 107.2 . .
C85_2 C86_2 C87_2 120.9 . .
C85_2 C86_2 C69_2 120.2 . .
C87_2 C86_2 C69_2 107.0 . .
C97_2 C87_2 C86_2 119.7 . .
C97_2 C87_2 C88_2 119.8 . .
C86_2 C87_2 C88_2 109.0 . .
C89_2 C88_2 C70_2 117.3 . .
C89_2 C88_2 C87_2 122.1 . .
C70_2 C88_2 C87_2 106.9 . .
C73_2 C89_2 C88_2 123.5 . .
C73_2 C89_2 C90_2 110.1 . .
C88_2 C89_2 C90_2 115.7 . .
C98_2 C90_2 C89_2 122.8 . .
C98_2 C90_2 C91_2 121.4 . .
C89_2 C90_2 C91_2 102.3 . .
C74_2 C91_2 C92_2 124.0 . .
C74_2 C91_2 C90_2 110.0 . .
C92_2 C91_2 C90_2 114.9 . .
C91_2 C92_2 C93_2 122.7 . .
C91_2 C92_2 C77_2 114.4 . .
C93_2 C92_2 C77_2 109.7 . .
C94_2 C93_2 C79_2 120.8 . .
C94_2 C93_2 C92_2 119.5 . .
C79_2 C93_2 C92_2 108.5 . .
C93_2 C94_2 C98_2 120.5 . .
C93_2 C94_2 C95_2 118.4 . .
C98_2 C94_2 C95_2 108.0 . .
C81_2 C95_2 C96_2 119.2 . .
C81_2 C95_2 C94_2 121.1 . .
C96_2 C95_2 C94_2 108.2 . .
C84_2 C96_2 C95_2 120.9 . .
C84_2 C96_2 C97_2 119.8 . .
C95_2 C96_2 C97_2 108.1 . .
C87_2 C97_2 C98_2 120.3 . .
C87_2 C97_2 C96_2 120.0 . .
C98_2 C97_2 C96_2 107.4 . .
C90_2 C98_2 C94_2 120.9 . .
C90_2 C98_2 C97_2 119.2 . .
C94_2 C98_2 C97_2 108.3 . .
S1A C99A S2A 178.5 . .
S1B C99B S2B 178.5 . .

loop_
_geom_bond_atom_site_label_1
_geom_bond_atom_site_label_2
_geom_bond_distance
_geom_bond_site_symmetry_2
C1 N1 1.503(7) .
C1 C18 1.534(8) .
C1 C2 1.537(7) .
C1 C1 1.634(11) 7_575
C2 C3 1.365(8) .
C2 C20 1.432(8) .
C3 C4 1.448(8) .
C3 C3 1.474(12) 7_575
C4 C22 1.405(10) .
C4 C5 1.438(9) .
C5 C6 1.392(13) .
C5 C4 1.438(9) 7_575
C6 C7 1.444(10) 7_575
C6 C7 1.444(10) .
C7 C23 1.409(11) .
C7 C8 1.437(11) .
C8 C9 1.409(12) .
C8 C8 1.439(16) 7_575
C9 C10 1.435(12) .
C9 C25 1.453(11) .
C10 C10 1.372(15) 7_575
C10 C11 1.475(11) .
C11 C12 1.381(12) .
C11 C26 1.466(11) .
C12 C13 1.442(11) .
C12 C12 1.446(17) 7_575
C13 C28 1.388(11) .
C13 C14 1.456(10) .
C14 C15 1.409(15) .
C14 C13 1.456(10) 7_575
C15 C16 1.456(9) 7_575
C15 C16 1.456(9) .
C16 C29 1.404(10) .
C16 C17 1.426(9) .
C17 C18 1.361(9) .
C17 C17 1.482(13) 7_575
C18 C19 1.451(8) .
C19 C30 1.383(9) .
C19 C20 1.440(9) .
C20 C21 1.405(8) .
C21 C22 1.419(11) .
C21 C32 1.421(10) .
C22 C23 1.459(10) .
C23 C24 1.432(12) .
C24 C25 1.378(11) .
C24 C32 1.464(10) .
C25 C26 1.454(12) .
C26 C27 1.385(10) .
C27 C28 1.456(12) .
C27 C31 1.476(11) .
C28 C29 1.454(10) .
C29 C30 1.442(11) .
C30 C31 1.465(10) .
C31 C32 1.365(12) .
C33 N1 1.490(7) .
C33 C33 1.551(11) 7_575
C33 H33A 0.9900 .
C33 H33B 0.9900 .
C34 N1 1.484(7) .
C34 C34 1.544(11) 7_575
C34 H34A 0.9900 .
C34 H34B 0.9900 .
C35 O2 1.261(7) .
C35 O1 1.268(7) .
C35 C36 1.499(9) .
C36 H36A 0.9800 .
C36 H36B 0.9800 .
C36 H36C 0.9800 .
C37 O4 1.268(7) .
C37 O3 1.274(7) .
C37 C38 1.501(9) .
C38 H38A 0.9800 .
C38 H38B 0.9800 .
C38 H38C 0.9800 .
N1 Rh1 2.492(5) .
O1 Rh1 2.026(4) .
O2 Rh1 2.045(4) 5_567
O3 Rh1 2.037(4) .
O4 Rh1 2.031(4) 5_567
Rh1 O4 2.031(5) 5_567
Rh1 O2 2.045(4) 5_567
Rh1 Rh1 2.4135(9) 5_567
C39_1 C47_1 1.3976 .
C39_1 C43_1 1.4372 .
C39_1 C40_1 1.4681 .
C40_1 C50_1 1.3843 .
C40_1 C41_1 1.4538 .
C41_1 C53_1 1.3633 .
C41_1 C42_1 1.4815 .
C42_1 C56_1 1.3895 .
C42_1 C43_1 1.4430 .
C43_1 C44_1 1.3802 .
C44_1 C58_1 1.4492 .
C44_1 C45_1 1.4580 .
C45_1 C46_1 1.4035 .
C45_1 C60_1 1.4401 .
C46_1 C63_1 1.4391 .
C46_1 C47_1 1.4495 .
C47_1 C48_1 1.4195 .
C48_1 C49_1 1.4120 .
C48_1 C64_1 1.4441 .
C49_1 C50_1 1.4441 .
C49_1 C67_1 1.4572 .
C50_1 C51_1 1.4610 .
C51_1 C52_1 1.3966 .
C51_1 C68_1 1.4469 .
C52_1 C71_1 1.4476 .
C52_1 C53_1 1.4482 .
C53_1 C54_1 1.4465 .
C54_1 C55_1 1.3786 .
C54_1 C72_1 1.4421 .
C55_1 C56_1 1.4463 .
C55_1 C75_1 1.4646 .
C56_1 C57_1 1.5338 .
C57_1 C76_1 1.3523 .
C57_1 C58_1 1.4056 .
C58_1 C59_1 1.4420 .
C59_1 C78_1 1.3799 .
C59_1 C60_1 1.4653 .
C60_1 C61_1 1.3863 .
C61_1 C80_1 1.4415 .
C61_1 C62_1 1.4565 .
C62_1 C63_1 1.3705 .
C62_1 C82_1 1.4620 .
C63_1 C64_1 1.4547 .
C64_1 C65_1 1.3960 .
C65_1 C83_1 1.4376 .
C65_1 C66_1 1.4512 .
C66_1 C67_1 1.3884 .
C66_1 C85_1 1.4591 .
C67_1 C68_1 1.4450 .
C68_1 C69_1 1.3889 .
C69_1 C70_1 1.4430 .
C69_1 C86_1 1.4748 .
C70_1 C71_1 1.3934 .
C70_1 C88_1 1.4539 .
C71_1 C72_1 1.4404 .
C72_1 C73_1 1.4044 .
C73_1 C74_1 1.4418 .
C73_1 C89_1 1.4520 .
C74_1 C75_1 1.3812 .
C74_1 C91_1 1.4548 .
C75_1 C76_1 1.4632 .
C76_1 C77_1 1.4043 .
C77_1 C92_1 1.4439 .
C77_1 C78_1 1.4589 .
C78_1 C79_1 1.4665 .
C79_1 C80_1 1.3916 .
C79_1 C93_1 1.4297 .
C80_1 C81_1 1.4588 .
C81_1 C95_1 1.3946 .
C81_1 C82_1 1.4458 .
C82_1 C83_1 1.4023 .
C83_1 C84_1 1.4587 .
C84_1 C96_1 1.3829 .
C84_1 C85_1 1.4619 .
C85_1 C86_1 1.3733 .
C86_1 C87_1 1.4440 .
C87_1 C97_1 1.3895 .
C87_1 C88_1 1.4647 .
C88_1 C89_1 1.3860 .
C89_1 C90_1 1.4315 .
C90_1 C98_1 1.3932 .
C90_1 C91_1 1.4630 .
C91_1 C92_1 1.3810 .
C92_1 C93_1 1.4700 .
C93_1 C94_1 1.3880 .
C94_1 C98_1 1.4379 .
C94_1 C95_1 1.4518 .
C95_1 C96_1 1.4326 .
C96_1 C97_1 1.4582 .
C97_1 C98_1 1.4477 .
C39_2 C47_2 1.3974 .
C39_2 C43_2 1.4373 .
C39_2 C40_2 1.4682 .
C40_2 C50_2 1.3845 .
C40_2 C41_2 1.4538 .
C41_2 C53_2 1.3632 .
C41_2 C42_2 1.4816 .
C42_2 C56_2 1.3894 .
C42_2 C43_2 1.4432 .
C43_2 C44_2 1.3800 .
C44_2 C58_2 1.4493 .
C44_2 C45_2 1.4583 .
C45_2 C46_2 1.4167 .
C45_2 C60_2 1.4400 .
C46_2 C63_2 1.3935 .
C46_2 C47_2 1.4805 .
C47_2 C48_2 1.4588 .
C48_2 C64_2 1.3747 .
C48_2 C49_2 1.4409 .
C49_2 C50_2 1.4442 .
C49_2 C67_2 1.4814 .
C50_2 C51_2 1.4609 .
C51_2 C52_2 1.3967 .
C51_2 C68_2 1.4472 .
C52_2 C71_2 1.4472 .
C52_2 C53_2 1.4480 .
C53_2 C54_2 1.4465 .
C54_2 C55_2 1.3785 .
C54_2 C72_2 1.4423 .
C55_2 C56_2 1.4464 .
C55_2 C75_2 1.4646 .
C56_2 C57_2 1.4554 .
C57_2 C58_2 1.3943 .
C57_2 C76_2 1.4379 .
C58_2 C59_2 1.4655 .
C59_2 C78_2 1.3747 .
C59_2 C60_2 1.4473 .
C60_2 C61_2 1.3865 .
C61_2 C80_2 1.4418 .
C61_2 C62_2 1.4563 .
C62_2 C63_2 1.3704 .
C62_2 C82_2 1.4622 .
C63_2 C64_2 1.4547 .
C64_2 C65_2 1.3960 .
C65_2 C83_2 1.4378 .
C65_2 C66_2 1.4508 .
C66_2 C67_2 1.3506 .
C66_2 C85_2 1.4593 .
C67_2 C68_2 1.4630 .
C68_2 C69_2 1.3801 .
C69_2 C70_2 1.4290 .
C69_2 C86_2 1.4998 .
C70_2 C71_2 1.3935 .
C70_2 C88_2 1.4540 .
C71_2 C72_2 1.4406 .
C72_2 C73_2 1.4041 .
C73_2 C89_2 1.3856 .
C73_2 C74_2 1.4420 .
C74_2 C91_2 1.3640 .
C74_2 C75_2 1.3811 .
C75_2 C76_2 1.4632 .
C76_2 C77_2 1.3070 .
C77_2 C92_2 1.5061 .
C77_2 C78_2 1.5069 .
C78_2 C79_2 1.4665 .
C79_2 C80_2 1.3913 .
C79_2 C93_2 1.4295 .
C80_2 C81_2 1.4592 .
C81_2 C95_2 1.3945 .
C81_2 C82_2 1.4458 .
C82_2 C83_2 1.4022 .
C83_2 C84_2 1.4588 .
C84_2 C96_2 1.3827 .
C84_2 C85_2 1.4622 .
C85_2 C86_2 1.3731 .
C86_2 C87_2 1.4444 .
C87_2 C97_2 1.3894 .
C87_2 C88_2 1.4644 .
C88_2 C89_2 1.4058 .
C89_2 C90_2 1.4782 .
C90_2 C98_2 1.3930 .
C90_2 C91_2 1.5139 .
C91_2 C92_2 1.4193 .
C92_2 C93_2 1.4699 .
C93_2 C94_2 1.3886 .
C94_2 C98_2 1.4375 .
C94_2 C95_2 1.4515 .
C95_2 C96_2 1.4329 .
C96_2 C97_2 1.4582 .
C97_2 C98_2 1.4482 .
S1A C99A 1.5457 .
S2A C99A 1.5560 .
S1B C99B 1.5457 .
S2B C99B 1.5560 .

loop_
_geom_torsion_atom_site_label_1
_geom_torsion_atom_site_label_2
_geom_torsion_atom_site_label_3
_geom_torsion_atom_site_label_4
_geom_torsion
_geom_torsion_site_symmetry_1
_geom_torsion_site_symmetry_4
N1 C1 C2 C3 110.3(6) . .
C18 C1 C2 C3 -133.5(6) . .
C1 C1 C2 C3 -12.7(6) 7_575 .
N1 C1 C2 C20 -98.0(5) . .
C18 C1 C2 C20 18.2(6) . .
C1 C1 C2 C20 139.0(4) 7_575 .
C20 C2 C3 C4 2.7(9) . .
C1 C2 C3 C4 152.0(6) . .
C20 C2 C3 C3 -135.8(4) . 7_575
C1 C2 C3 C3 13.5(7) . 7_575
C2 C3 C4 C22 -0.1(9) . .
C3 C3 C4 C22 143.1(5) 7_575 .
C2 C3 C4 C5 -142.9(7) . .
C3 C3 C4 C5 0.3(6) 7_575 .
C22 C4 C5 C6 1.9(12) . .
C3 C4 C5 C6 144.4(8) . .
C22 C4 C5 C4 -143.1(6) . 7_575
C3 C4 C5 C4 -0.5(10) . 7_575
C4 C5 C6 C7 -138.6(7) . 7_575
C4 C5 C6 C7 2.2(13) 7_575 7_575
C4 C5 C6 C7 -2.2(13) . .
C4 C5 C6 C7 138.6(7) 7_575 .
C5 C6 C7 C23 2.1(13) . .
C7 C6 C7 C23 143.4(6) 7_575 .
C5 C6 C7 C8 -141.4(8) . .
C7 C6 C7 C8 -0.1(10) 7_575 .
C23 C7 C8 C9 -1.7(10) . .
C6 C7 C8 C9 142.1(7) . .
C23 C7 C8 C8 -143.7(5) . 7_575
C6 C7 C8 C8 0.1(6) . 7_575
C7 C8 C9 C10 -137.8(7) . .
C8 C8 C9 C10 -0.2(7) 7_575 .
C7 C8 C9 C25 1.7(10) . .
C8 C8 C9 C25 139.3(6) 7_575 .
C8 C9 C10 C10 0.2(7) . 7_575
C25 C9 C10 C10 -143.1(4) . 7_575
C8 C9 C10 C11 143.1(6) . .
C25 C9 C10 C11 -0.2(8) . .
C10 C10 C11 C12 1.6(8) 7_575 .
C9 C10 C11 C12 -141.8(7) . .
C10 C10 C11 C26 143.4(4) 7_575 .
C9 C10 C11 C26 0.0(7) . .
C26 C11 C12 C13 0.5(11) . .
C10 C11 C12 C13 137.1(7) . .
C26 C11 C12 C12 -138.2(6) . 7_575
C10 C11 C12 C12 -1.6(8) . 7_575
C11 C12 C13 C28 -0.3(10) . .
C12 C12 C13 C28 142.6(5) 7_575 .
C11 C12 C13 C14 -143.6(8) . .
C12 C12 C13 C14 -0.7(7) 7_575 .
C28 C13 C14 C15 -1.5(13) . .
C12 C13 C14 C15 141.8(8) . .
C28 C13 C14 C13 -142.2(6) . 7_575
C12 C13 C14 C13 1.2(11) . 7_575
C13 C14 C15 C16 -137.0(7) . 7_575
C13 C14 C15 C16 -0.9(13) 7_575 7_575
C13 C14 C15 C16 0.9(13) . .
C13 C14 C15 C16 137.0(7) 7_575 .
C14 C15 C16 C29 0.7(11) . .
C16 C15 C16 C29 143.7(6) 7_575 .
C14 C15 C16 C17 -143.0(8) . .
C16 C15 C16 C17 0.0(10) 7_575 .
C29 C16 C17 C18 0.9(10) . .
C15 C16 C17 C18 143.7(7) . .
C29 C16 C17 C17 -142.8(5) . 7_575
C15 C16 C17 C17 0.0(6) . 7_575
C16 C17 C18 C19 -2.7(9) . .
C17 C17 C18 C19 136.6(4) 7_575 .
C16 C17 C18 C1 -151.8(6) . .
C17 C17 C18 C1 -12.5(7) 7_575 .
N1 C1 C18 C17 -111.1(6) . .
C2 C1 C18 C17 132.8(6) . .
C1 C1 C18 C17 11.7(6) 7_575 .
N1 C1 C18 C19 97.5(5) . .
C2 C1 C18 C19 -18.6(6) . .
C1 C1 C18 C19 -139.6(4) 7_575 .
C17 C18 C19 C30 4.0(9) . .
C1 C18 C19 C30 157.7(6) . .
C17 C18 C19 C20 -140.8(6) . .
C1 C18 C19 C20 12.9(6) . .
C3 C2 C20 C21 -4.3(9) . .
C1 C2 C20 C21 -157.9(6) . .
C3 C2 C20 C19 141.9(6) . .
C1 C2 C20 C19 -11.7(6) . .
C30 C19 C20 C21 1.2(9) . .
C18 C19 C20 C21 146.3(6) . .
C30 C19 C20 C2 -145.8(6) . .
C18 C19 C20 C2 -0.7(7) . .
C2 C20 C21 C22 3.2(10) . .
C19 C20 C21 C22 -139.5(7) . .
C2 C20 C21 C32 140.7(7) . .
C19 C20 C21 C32 -1.9(9) . .
C5 C4 C22 C21 137.4(7) . .
C3 C4 C22 C21 -1.0(10) . .
C5 C4 C22 C23 -1.3(10) . .
C3 C4 C22 C23 -139.8(7) . .
C20 C21 C22 C4 -0.5(10) . .
C32 C21 C22 C4 -142.6(7) . .
C20 C21 C22 C23 142.5(6) . .
C32 C21 C22 C23 0.4(8) . .
C8 C7 C23 C24 1.6(10) . .
C6 C7 C23 C24 -137.8(8) . .
C8 C7 C23 C22 138.0(7) . .
C6 C7 C23 C22 -1.5(11) . .
C4 C22 C23 C7 1.1(11) . .
C21 C22 C23 C7 -142.1(7) . .
C4 C22 C23 C24 142.1(7) . .
C21 C22 C23 C24 -1.2(8) . .
C7 C23 C24 C25 -1.6(10) . .
C22 C23 C24 C25 -142.3(7) . .
C7 C23 C24 C32 142.0(6) . .
C22 C23 C24 C32 1.4(8) . .
C23 C24 C25 C9 1.6(11) . .
C32 C24 C25 C9 -137.1(7) . .
C23 C24 C25 C26 138.0(7) . .
C32 C24 C25 C26 -0.8(11) . .
C8 C9 C25 C24 -1.6(11) . .
C10 C9 C25 C24 141.6(7) . .
C8 C9 C25 C26 -143.0(7) . .
C10 C9 C25 C26 0.3(8) . .
C24 C25 C26 C27 0.4(11) . .
C9 C25 C26 C27 141.6(7) . .
C24 C25 C26 C11 -141.4(7) . .
C9 C25 C26 C11 -0.2(8) . .
C12 C11 C26 C27 0.2(11) . .
C10 C11 C26 C27 -141.8(7) . .
C12 C11 C26 C25 142.1(7) . .
C10 C11 C26 C25 0.1(7) . .
C25 C26 C27 C28 -138.9(7) . .
C11 C26 C27 C28 -1.0(10) . .
C25 C26 C27 C31 0.0(10) . .
C11 C26 C27 C31 138.0(7) . .
C12 C13 C28 C29 -138.3(7) . .
C14 C13 C28 C29 0.5(11) . .
C12 C13 C28 C27 -0.5(10) . .
C14 C13 C28 C27 138.3(8) . .
C26 C27 C28 C13 1.1(10) . .
C31 C27 C28 C13 -142.1(7) . .
C26 C27 C28 C29 143.4(7) . .
C31 C27 C28 C29 0.2(8) . .
C17 C16 C29 C30 0.0(10) . .
C15 C16 C29 C30 -139.5(7) . .
C17 C16 C29 C28 137.6(7) . .
C15 C16 C29 C28 -1.8(10) . .
C13 C28 C29 C16 1.2(11) . .
C27 C28 C29 C16 -141.0(7) . .
C13 C28 C29 C30 142.6(7) . .
C27 C28 C29 C30 0.3(8) . .
C20 C19 C30 C29 137.3(7) . .
C18 C19 C30 C29 -3.2(10) . .
C20 C19 C30 C31 0.2(9) . .
C18 C19 C30 C31 -140.3(6) . .
C16 C29 C30 C19 1.2(10) . .
C28 C29 C30 C19 -141.3(6) . .
C16 C29 C30 C31 141.8(6) . .
C28 C29 C30 C31 -0.7(8) . .
C19 C30 C31 C32 -0.9(10) . .
C29 C30 C31 C32 -142.3(7) . .
C19 C30 C31 C27 142.2(6) . .
C29 C30 C31 C27 0.8(8) . .
C26 C27 C31 C32 -0.1(10) . .
C28 C27 C31 C32 143.3(7) . .
C26 C27 C31 C30 -144.0(7) . .
C28 C27 C31 C30 -0.6(8) . .
C30 C31 C32 C21 0.2(11) . .
C27 C31 C32 C21 -138.2(7) . .
C30 C31 C32 C24 138.1(7) . .
C27 C31 C32 C24 -0.3(10) . .
C20 C21 C32 C31 1.3(10) . .
C22 C21 C32 C31 142.5(7) . .
C20 C21 C32 C24 -140.8(6) . .
C22 C21 C32 C24 0.4(8) . .
C25 C24 C32 C31 0.7(10) . .
C23 C24 C32 C31 -143.2(7) . .
C25 C24 C32 C21 142.8(7) . .
C23 C24 C32 C21 -1.1(8) . .
C34 C34 N1 C33 -57.7(4) 7_575 .
C34 C34 N1 C1 59.6(4) 7_575 .
C34 C34 N1 Rh1 -170.67(9) 7_575 .
C33 C33 N1 C34 57.5(4) 7_575 .
C33 C33 N1 C1 -59.8(4) 7_575 .
C33 C33 N1 Rh1 167.78(9) 7_575 .
C18 C1 N1 C34 66.8(5) . .
C2 C1 N1 C34 176.4(4) . .
C1 C1 N1 C34 -58.3(4) 7_575 .
C18 C1 N1 C33 -176.3(4) . .
C2 C1 N1 C33 -66.7(5) . .
C1 C1 N1 C33 58.6(4) 7_575 .
C18 C1 N1 Rh1 -51.9(5) . .
C2 C1 N1 Rh1 57.6(5) . .
C1 C1 N1 Rh1 -177.03(17) 7_575 .
O2 C35 O1 Rh1 -4.0(9) . .
C36 C35 O1 Rh1 176.1(5) . .
O1 C35 O2 Rh1 6.2(9) . 5_567
C36 C35 O2 Rh1 -173.9(5) . 5_567
O4 C37 O3 Rh1 4.4(8) . .
C38 C37 O3 Rh1 -173.4(4) . .
O3 C37 O4 Rh1 -6.0(8) . 5_567
C38 C37 O4 Rh1 171.8(4) . 5_567
C47_1 C39_1 C40_1 C50_1 1.0 . .
C43_1 C39_1 C40_1 C50_1 142.5 . .
C47_1 C39_1 C40_1 C41_1 -142.5 . .
C43_1 C39_1 C40_1 C41_1 -1.0 . .
C50_1 C40_1 C41_1 C53_1 -1.8 . .
C39_1 C40_1 C41_1 C53_1 141.9 . .
C50_1 C40_1 C41_1 C42_1 -143.4 . .
C39_1 C40_1 C41_1 C42_1 0.3 . .
C53_1 C41_1 C42_1 C56_1 -0.2 . .
C40_1 C41_1 C42_1 C56_1 142.2 . .
C53_1 C41_1 C42_1 C43_1 -141.9 . .
C40_1 C41_1 C42_1 C43_1 0.5 . .
C47_1 C39_1 C43_1 C44_1 -2.1 . .
C40_1 C39_1 C43_1 C44_1 -142.2 . .
C47_1 C39_1 C43_1 C42_1 141.5 . .
C40_1 C39_1 C43_1 C42_1 1.3 . .
C56_1 C42_1 C43_1 C44_1 1.5 . .
C41_1 C42_1 C43_1 C44_1 142.3 . .
C56_1 C42_1 C43_1 C39_1 -141.9 . .
C41_1 C42_1 C43_1 C39_1 -1.1 . .
C39_1 C43_1 C44_1 C58_1 139.4 . .
C42_1 C43_1 C44_1 C58_1 -0.4 . .
C39_1 C43_1 C44_1 C45_1 0.5 . .
C42_1 C43_1 C44_1 C45_1 -139.2 . .
C43_1 C44_1 C45_1 C46_1 0.3 . .
C58_1 C44_1 C45_1 C46_1 -143.1 . .
C43_1 C44_1 C45_1 C60_1 142.4 . .
C58_1 C44_1 C45_1 C60_1 -1.0 . .
C60_1 C45_1 C46_1 C63_1 0.5 . .
C44_1 C45_1 C46_1 C63_1 138.4 . .
C60_1 C45_1 C46_1 C47_1 -137.6 . .
C44_1 C45_1 C46_1 C47_1 0.3 . .
C43_1 C39_1 C47_1 C48_1 -137.1 . .
C40_1 C39_1 C47_1 C48_1 -0.9 . .
C43_1 C39_1 C47_1 C46_1 2.7 . .
C40_1 C39_1 C47_1 C46_1 138.9 . .
C45_1 C46_1 C47_1 C39_1 -1.8 . .
C63_1 C46_1 C47_1 C39_1 -144.0 . .
C45_1 C46_1 C47_1 C48_1 143.1 . .
C63_1 C46_1 C47_1 C48_1 0.9 . .
C39_1 C47_1 C48_1 C49_1 0.8 . .
C46_1 C47_1 C48_1 C49_1 -142.9 . .
C39_1 C47_1 C48_1 C64_1 142.3 . .
C46_1 C47_1 C48_1 C64_1 -1.4 . .
C47_1 C48_1 C49_1 C50_1 -0.7 . .
C64_1 C48_1 C49_1 C50_1 -138.3 . .
C47_1 C48_1 C49_1 C67_1 137.4 . .
C64_1 C48_1 C49_1 C67_1 -0.3 . .
C41_1 C40_1 C50_1 C49_1 138.6 . .
C39_1 C40_1 C50_1 C49_1 -0.9 . .
C41_1 C40_1 C50_1 C51_1 1.2 . .
C39_1 C40_1 C50_1 C51_1 -138.3 . .
C48_1 C49_1 C50_1 C40_1 0.7 . .
C67_1 C49_1 C50_1 C40_1 -142.0 . .
C48_1 C49_1 C50_1 C51_1 142.4 . .
C67_1 C49_1 C50_1 C51_1 -0.3 . .
C40_1 C50_1 C51_1 C52_1 -0.8 . .
C49_1 C50_1 C51_1 C52_1 -142.9 . .
C40_1 C50_1 C51_1 C68_1 142.8 . .
C49_1 C50_1 C51_1 C68_1 0.6 . .
C68_1 C51_1 C52_1 C71_1 -0.2 . .
C50_1 C51_1 C52_1 C71_1 138.9 . .
C68_1 C51_1 C52_1 C53_1 -138.2 . .
C50_1 C51_1 C52_1 C53_1 0.8 . .
C40_1 C41_1 C53_1 C54_1 -136.8 . .
C42_1 C41_1 C53_1 C54_1 0.1 . .
C40_1 C41_1 C53_1 C52_1 1.8 . .
C42_1 C41_1 C53_1 C52_1 138.7 . .
C51_1 C52_1 C53_1 C41_1 -1.3 . .
C71_1 C52_1 C53_1 C41_1 -143.3 . .
C51_1 C52_1 C53_1 C54_1 142.5 . .
C71_1 C52_1 C53_1 C54_1 0.5 . .
C41_1 C53_1 C54_1 C55_1 0.0 . .
C52_1 C53_1 C54_1 C55_1 -143.1 . .
C41_1 C53_1 C54_1 C72_1 142.7 . .
C52_1 C53_1 C54_1 C72_1 -0.4 . .
C72_1 C54_1 C55_1 C56_1 -138.3 . .
C53_1 C54_1 C55_1 C56_1 0.0 . .
C72_1 C54_1 C55_1 C75_1 1.2 . .
C53_1 C54_1 C55_1 C75_1 139.5 . .
C43_1 C42_1 C56_1 C55_1 136.9 . .
C41_1 C42_1 C56_1 C55_1 0.2 . .
C43_1 C42_1 C56_1 C57_1 0.4 . .
C41_1 C42_1 C56_1 C57_1 -136.3 . .
C54_1 C55_1 C56_1 C42_1 -0.1 . .
C75_1 C55_1 C56_1 C42_1 -143.7 . .
C54_1 C55_1 C56_1 C57_1 142.4 . .
C75_1 C55_1 C56_1 C57_1 -1.1 . .
C42_1 C56_1 C57_1 C76_1 143.3 . .
C55_1 C56_1 C57_1 C76_1 1.2 . .
C42_1 C56_1 C57_1 C58_1 -3.4 . .
C55_1 C56_1 C57_1 C58_1 -145.5 . .
C76_1 C57_1 C58_1 C59_1 1.9 . .
C56_1 C57_1 C58_1 C59_1 141.5 . .
C76_1 C57_1 C58_1 C44_1 -134.9 . .
C56_1 C57_1 C58_1 C44_1 4.6 . .
C43_1 C44_1 C58_1 C57_1 -3.0 . .
C45_1 C44_1 C58_1 C57_1 140.7 . .
C43_1 C44_1 C58_1 C59_1 -142.2 . .
C45_1 C44_1 C58_1 C59_1 1.5 . .
C57_1 C58_1 C59_1 C78_1 -0.2 . .
C44_1 C58_1 C59_1 C78_1 142.9 . .
C57_1 C58_1 C59_1 C60_1 -144.5 . .
C44_1 C58_1 C59_1 C60_1 -1.3 . .
C46_1 C45_1 C60_1 C61_1 0.0 . .
C44_1 C45_1 C60_1 C61_1 -141.7 . .
C46_1 C45_1 C60_1 C59_1 142.0 . .
C44_1 C45_1 C60_1 C59_1 0.2 . .
C78_1 C59_1 C60_1 C61_1 -1.6 . .
C58_1 C59_1 C60_1 C61_1 143.1 . .
C78_1 C59_1 C60_1 C45_1 -144.1 . .
C58_1 C59_1 C60_1 C45_1 0.7 . .
C45_1 C60_1 C61_1 C80_1 138.1 . .
C59_1 C60_1 C61_1 C80_1 0.8 . .
C45_1 C60_1 C61_1 C62_1 -0.7 . .
C59_1 C60_1 C61_1 C62_1 -138.0 . .
C60_1 C61_1 C62_1 C63_1 0.9 . .
C80_1 C61_1 C62_1 C63_1 -142.0 . .
C60_1 C61_1 C62_1 C82_1 143.2 . .
C80_1 C61_1 C62_1 C82_1 0.3 . .
C61_1 C62_1 C63_1 C46_1 -0.4 . .
C82_1 C62_1 C63_1 C46_1 -137.5 . .
C61_1 C62_1 C63_1 C64_1 137.5 . .
C82_1 C62_1 C63_1 C64_1 0.4 . .
C45_1 C46_1 C63_1 C62_1 -0.3 . .
C47_1 C46_1 C63_1 C62_1 142.3 . .
C45_1 C46_1 C63_1 C64_1 -142.7 . .
C47_1 C46_1 C63_1 C64_1 -0.1 . .
C49_1 C48_1 C64_1 C65_1 -0.3 . .
C47_1 C48_1 C64_1 C65_1 -141.9 . .
C49_1 C48_1 C64_1 C63_1 142.9 . .
C47_1 C48_1 C64_1 C63_1 1.3 . .
C62_1 C63_1 C64_1 C65_1 -0.1 . .
C46_1 C63_1 C64_1 C65_1 142.7 . .
C62_1 C63_1 C64_1 C48_1 -143.6 . .
C46_1 C63_1 C64_1 C48_1 -0.7 . .
C48_1 C64_1 C65_1 C83_1 138.9 . .
C63_1 C64_1 C65_1 C83_1 0.2 . .
C48_1 C64_1 C65_1 C66_1 0.7 . .
C63_1 C64_1 C65_1 C66_1 -137.9 . .
C64_1 C65_1 C66_1 C67_1 -0.5 . .
C83_1 C65_1 C66_1 C67_1 -143.0 . .
C64_1 C65_1 C66_1 C85_1 142.7 . .
C83_1 C65_1 C66_1 C85_1 0.2 . .
C65_1 C66_1 C67_1 C68_1 138.5 . .
C85_1 C66_1 C67_1 C68_1 -0.7 . .
C65_1 C66_1 C67_1 C49_1 -0.1 . .
C85_1 C66_1 C67_1 C49_1 -139.3 . .
C48_1 C49_1 C67_1 C66_1 0.5 . .
C50_1 C49_1 C67_1 C66_1 143.0 . .
C48_1 C49_1 C67_1 C68_1 -142.5 . .
C50_1 C49_1 C67_1 C68_1 -0.1 . .
C66_1 C67_1 C68_1 C69_1 0.3 . .
C49_1 C67_1 C68_1 C69_1 143.0 . .
C66_1 C67_1 C68_1 C51_1 -142.3 . .
C49_1 C67_1 C68_1 C51_1 0.5 . .
C52_1 C51_1 C68_1 C69_1 -0.2 . .
C50_1 C51_1 C68_1 C69_1 -143.6 . .
C52_1 C51_1 C68_1 C67_1 142.7 . .
C50_1 C51_1 C68_1 C67_1 -0.7 . .
C67_1 C68_1 C69_1 C70_1 -137.4 . .
C51_1 C68_1 C69_1 C70_1 0.9 . .
C67_1 C68_1 C69_1 C86_1 -0.3 . .
C51_1 C68_1 C69_1 C86_1 138.0 . .
C68_1 C69_1 C70_1 C71_1 -1.2 . .
C86_1 C69_1 C70_1 C71_1 -142.6 . .
C68_1 C69_1 C70_1 C88_1 142.6 . .
C86_1 C69_1 C70_1 C88_1 1.2 . .
C69_1 C70_1 C71_1 C72_1 138.9 . .
C88_1 C70_1 C71_1 C72_1 -1.0 . .
C69_1 C70_1 C71_1 C52_1 0.8 . .
C88_1 C70_1 C71_1 C52_1 -139.0 . .
C51_1 C52_1 C71_1 C70_1 -0.1 . .
C53_1 C52_1 C71_1 C70_1 142.2 . .
C51_1 C52_1 C71_1 C72_1 -142.8 . .
C53_1 C52_1 C71_1 C72_1 -0.5 . .
C70_1 C71_1 C72_1 C73_1 0.8 . .
C52_1 C71_1 C72_1 C73_1 143.7 . .
C70_1 C71_1 C72_1 C54_1 -142.6 . .
C52_1 C71_1 C72_1 C54_1 0.3 . .
C55_1 C54_1 C72_1 C73_1 -1.1 . .
C53_1 C54_1 C72_1 C73_1 -143.3 . .
C55_1 C54_1 C72_1 C71_1 142.3 . .
C53_1 C54_1 C72_1 C71_1 0.1 . .
C71_1 C72_1 C73_1 C74_1 -137.9 . .
C54_1 C72_1 C73_1 C74_1 1.1 . .
C71_1 C72_1 C73_1 C89_1 -1.6 . .
C54_1 C72_1 C73_1 C89_1 137.5 . .
C72_1 C73_1 C74_1 C75_1 -1.5 . .
C89_1 C73_1 C74_1 C75_1 -142.4 . .
C72_1 C73_1 C74_1 C91_1 141.4 . .
C89_1 C73_1 C74_1 C91_1 0.4 . .
C73_1 C74_1 C75_1 C76_1 137.9 . .
C91_1 C74_1 C75_1 C76_1 -0.6 . .
C73_1 C74_1 C75_1 C55_1 1.6 . .
C91_1 C74_1 C75_1 C55_1 -136.9 . .
C54_1 C55_1 C75_1 C74_1 -1.5 . .
C56_1 C55_1 C75_1 C74_1 142.3 . .
C54_1 C55_1 C75_1 C76_1 -143.1 . .
C56_1 C55_1 C75_1 C76_1 0.7 . .
C58_1 C57_1 C76_1 C77_1 -2.1 . .
C56_1 C57_1 C76_1 C77_1 -143.4 . .
C58_1 C57_1 C76_1 C75_1 140.5 . .
C56_1 C57_1 C76_1 C75_1 -0.8 . .
C74_1 C75_1 C76_1 C57_1 -141.1 . .
C55_1 C75_1 C76_1 C57_1 0.1 . .
C74_1 C75_1 C76_1 C77_1 1.0 . .
C55_1 C75_1 C76_1 C77_1 142.2 . .
C57_1 C76_1 C77_1 C92_1 139.1 . .
C75_1 C76_1 C77_1 C92_1 -0.3 . .
C57_1 C76_1 C77_1 C78_1 0.6 . .
C75_1 C76_1 C77_1 C78_1 -138.8 . .
C58_1 C59_1 C78_1 C77_1 -1.0 . .
C60_1 C59_1 C78_1 C77_1 139.2 . .
C58_1 C59_1 C78_1 C79_1 -137.6 . .
C60_1 C59_1 C78_1 C79_1 2.6 . .
C76_1 C77_1 C78_1 C59_1 0.9 . .
C92_1 C77_1 C78_1 C59_1 -141.6 . .
C76_1 C77_1 C78_1 C79_1 142.7 . .
C92_1 C77_1 C78_1 C79_1 0.2 . .
C59_1 C78_1 C79_1 C80_1 -2.7 . .
C77_1 C78_1 C79_1 C80_1 -144.3 . .
C59_1 C78_1 C79_1 C93_1 141.4 . .
C77_1 C78_1 C79_1 C93_1 -0.3 . .
C93_1 C79_1 C80_1 C61_1 -137.5 . .
C78_1 C79_1 C80_1 C61_1 1.9 . .
C93_1 C79_1 C80_1 C81_1 -0.3 . .
C78_1 C79_1 C80_1 C81_1 139.1 . .
C60_1 C61_1 C80_1 C79_1 -1.0 . .
C62_1 C61_1 C80_1 C79_1 141.4 . .
C60_1 C61_1 C80_1 C81_1 -142.2 . .
C62_1 C61_1 C80_1 C81_1 0.2 . .
C79_1 C80_1 C81_1 C95_1 0.4 . .
C61_1 C80_1 C81_1 C95_1 142.7 . .
C79_1 C80_1 C81_1 C82_1 -142.9 . .
C61_1 C80_1 C81_1 C82_1 -0.6 . .
C95_1 C81_1 C82_1 C83_1 0.4 . .
C80_1 C81_1 C82_1 C83_1 143.2 . .
C95_1 C81_1 C82_1 C62_1 -142.0 . .
C80_1 C81_1 C82_1 C62_1 0.8 . .
C63_1 C62_1 C82_1 C83_1 -0.9 . .
C61_1 C62_1 C82_1 C83_1 -143.2 . .
C63_1 C62_1 C82_1 C81_1 141.7 . .
C61_1 C62_1 C82_1 C81_1 -0.6 . .
C81_1 C82_1 C83_1 C65_1 -137.4 . .
C62_1 C82_1 C83_1 C65_1 1.1 . .
C81_1 C82_1 C83_1 C84_1 -0.3 . .
C62_1 C82_1 C83_1 C84_1 138.2 . .
C64_1 C65_1 C83_1 C82_1 -0.7 . .
C66_1 C65_1 C83_1 C82_1 141.7 . .
C64_1 C65_1 C83_1 C84_1 -141.9 . .
C66_1 C65_1 C83_1 C84_1 0.6 . .
C82_1 C83_1 C84_1 C96_1 0.1 . .
C65_1 C83_1 C84_1 C96_1 141.7 . .
C82_1 C83_1 C84_1 C85_1 -142.9 . .
C65_1 C83_1 C84_1 C85_1 -1.2 . .
C67_1 C66_1 C85_1 C86_1 1.1 . .
C65_1 C66_1 C85_1 C86_1 -142.4 . .
C67_1 C66_1 C85_1 C84_1 142.6 . .
C65_1 C66_1 C85_1 C84_1 -1.0 . .
C96_1 C84_1 C85_1 C86_1 -0.1 . .
C83_1 C84_1 C85_1 C86_1 143.1 . .
C96_1 C84_1 C85_1 C66_1 -141.8 . .
C83_1 C84_1 C85_1 C66_1 1.3 . .
C66_1 C85_1 C86_1 C87_1 137.2 . .
C84_1 C85_1 C86_1 C87_1 0.5 . .
C66_1 C85_1 C86_1 C69_1 -1.1 . .
C84_1 C85_1 C86_1 C69_1 -137.8 . .
C68_1 C69_1 C86_1 C85_1 0.7 . .
C70_1 C69_1 C86_1 C85_1 142.7 . .
C68_1 C69_1 C86_1 C87_1 -142.6 . .
C70_1 C69_1 C86_1 C87_1 -0.6 . .
C85_1 C86_1 C87_1 C97_1 0.1 . .
C69_1 C86_1 C87_1 C97_1 143.0 . .
C85_1 C86_1 C87_1 C88_1 -143.1 . .
C69_1 C86_1 C87_1 C88_1 -0.2 . .
C71_1 C70_1 C88_1 C89_1 2.0 . .
C69_1 C70_1 C88_1 C89_1 -141.6 . .
C71_1 C70_1 C88_1 C87_1 142.4 . .
C69_1 C70_1 C88_1 C87_1 -1.3 . .
C97_1 C87_1 C88_1 C89_1 -1.6 . .
C86_1 C87_1 C88_1 C89_1 141.5 . .
C97_1 C87_1 C88_1 C70_1 -142.2 . .
C86_1 C87_1 C88_1 C70_1 0.9 . .
C70_1 C88_1 C89_1 C90_1 137.8 . .
C87_1 C88_1 C89_1 C90_1 2.3 . .
C70_1 C88_1 C89_1 C73_1 -2.8 . .
C87_1 C88_1 C89_1 C73_1 -138.3 . .
C72_1 C73_1 C89_1 C88_1 2.7 . .
C74_1 C73_1 C89_1 C88_1 143.5 . .
C72_1 C73_1 C89_1 C90_1 -141.8 . .
C74_1 C73_1 C89_1 C90_1 -1.0 . .
C88_1 C89_1 C90_1 C98_1 -2.2 . .
C73_1 C89_1 C90_1 C98_1 142.3 . .
C88_1 C89_1 C90_1 C91_1 -143.3 . .
C73_1 C89_1 C90_1 C91_1 1.2 . .
C75_1 C74_1 C91_1 C92_1 -0.5 . .
C73_1 C74_1 C91_1 C92_1 -143.7 . .
C75_1 C74_1 C91_1 C90_1 143.5 . .
C73_1 C74_1 C91_1 C90_1 0.3 . .
C98_1 C90_1 C91_1 C92_1 0.7 . .
C89_1 C90_1 C91_1 C92_1 142.8 . .
C98_1 C90_1 C91_1 C74_1 -143.0 . .
C89_1 C90_1 C91_1 C74_1 -0.9 . .
C74_1 C91_1 C92_1 C77_1 1.2 . .
C90_1 C91_1 C92_1 C77_1 -138.2 . .
C74_1 C91_1 C92_1 C93_1 138.0 . .
C90_1 C91_1 C92_1 C93_1 -1.3 . .
C76_1 C77_1 C92_1 C91_1 -0.8 . .
C78_1 C77_1 C92_1 C91_1 141.4 . .
C76_1 C77_1 C92_1 C93_1 -142.3 . .
C78_1 C77_1 C92_1 C93_1 -0.1 . .
C80_1 C79_1 C93_1 C94_1 -0.5 . .
C78_1 C79_1 C93_1 C94_1 -143.3 . .
C80_1 C79_1 C93_1 C92_1 143.1 . .
C78_1 C79_1 C93_1 C92_1 0.2 . .
C91_1 C92_1 C93_1 C94_1 2.0 . .
C77_1 C92_1 C93_1 C94_1 144.1 . .
C91_1 C92_1 C93_1 C79_1 -142.1 . .
C77_1 C92_1 C93_1 C79_1 0.0 . .
C79_1 C93_1 C94_1 C98_1 137.6 . .
C92_1 C93_1 C94_1 C98_1 -2.1 . .
C79_1 C93_1 C94_1 C95_1 1.1 . .
C92_1 C93_1 C94_1 C95_1 -138.6 . .
C82_1 C81_1 C95_1 C96_1 -0.4 . .
C80_1 C81_1 C95_1 C96_1 -138.9 . .
C82_1 C81_1 C95_1 C94_1 138.8 . .
C80_1 C81_1 C95_1 C94_1 0.2 . .
C93_1 C94_1 C95_1 C81_1 -1.0 . .
C98_1 C94_1 C95_1 C81_1 -142.4 . .
C93_1 C94_1 C95_1 C96_1 142.1 . .
C98_1 C94_1 C95_1 C96_1 0.6 . .
C83_1 C84_1 C96_1 C95_1 0.0 . .
C85_1 C84_1 C96_1 C95_1 138.5 . .
C83_1 C84_1 C96_1 C97_1 -139.4 . .
C85_1 C84_1 C96_1 C97_1 -0.9 . .
C81_1 C95_1 C96_1 C84_1 0.2 . .
C94_1 C95_1 C96_1 C84_1 -143.7 . .
C81_1 C95_1 C96_1 C97_1 143.7 . .
C94_1 C95_1 C96_1 C97_1 -0.2 . .
C86_1 C87_1 C97_1 C98_1 -138.4 . .
C88_1 C87_1 C97_1 C98_1 0.8 . .
C86_1 C87_1 C97_1 C96_1 -1.0 . .
C88_1 C87_1 C97_1 C96_1 138.2 . .
C84_1 C96_1 C97_1 C87_1 1.4 . .
C95_1 C96_1 C97_1 C87_1 -142.6 . .
C84_1 C96_1 C97_1 C98_1 143.7 . .
C95_1 C96_1 C97_1 C98_1 -0.3 . .
C89_1 C90_1 C98_1 C94_1 -137.5 . .
C91_1 C90_1 C98_1 C94_1 -0.7 . .
C89_1 C90_1 C98_1 C97_1 1.3 . .
C91_1 C90_1 C98_1 C97_1 138.2 . .
C93_1 C94_1 C98_1 C90_1 1.4 . .
C95_1 C94_1 C98_1 C90_1 141.9 . .
C93_1 C94_1 C98_1 C97_1 -141.3 . .
C95_1 C94_1 C98_1 C97_1 -0.8 . .
C87_1 C97_1 C98_1 C90_1 -0.6 . .
C96_1 C97_1 C98_1 C90_1 -142.8 . .
C87_1 C97_1 C98_1 C94_1 142.8 . .
C96_1 C97_1 C98_1 C94_1 0.7 . .
C47_2 C39_2 C40_2 C50_2 1.0 . .
C43_2 C39_2 C40_2 C50_2 142.5 . .
C47_2 C39_2 C40_2 C41_2 -142.5 . .
C43_2 C39_2 C40_2 C41_2 -1.0 . .
C50_2 C40_2 C41_2 C53_2 -1.8 . .
C39_2 C40_2 C41_2 C53_2 141.9 . .
C50_2 C40_2 C41_2 C42_2 -143.4 . .
C39_2 C40_2 C41_2 C42_2 0.3 . .
C53_2 C41_2 C42_2 C56_2 -0.1 . .
C40_2 C41_2 C42_2 C56_2 142.2 . .
C53_2 C41_2 C42_2 C43_2 -141.9 . .
C40_2 C41_2 C42_2 C43_2 0.5 . .
C47_2 C39_2 C43_2 C44_2 -2.1 . .
C40_2 C39_2 C43_2 C44_2 -142.3 . .
C47_2 C39_2 C43_2 C42_2 141.5 . .
C40_2 C39_2 C43_2 C42_2 1.3 . .
C56_2 C42_2 C43_2 C44_2 1.5 . .
C41_2 C42_2 C43_2 C44_2 142.3 . .
C56_2 C42_2 C43_2 C39_2 -141.9 . .
C41_2 C42_2 C43_2 C39_2 -1.1 . .
C39_2 C43_2 C44_2 C58_2 139.4 . .
C42_2 C43_2 C44_2 C58_2 -0.3 . .
C39_2 C43_2 C44_2 C45_2 0.5 . .
C42_2 C43_2 C44_2 C45_2 -139.2 . .
C43_2 C44_2 C45_2 C46_2 1.3 . .
C58_2 C44_2 C45_2 C46_2 -142.2 . .
C43_2 C44_2 C45_2 C60_2 142.4 . .
C58_2 C44_2 C45_2 C60_2 -1.0 . .
C60_2 C45_2 C46_2 C63_2 -0.8 . .
C44_2 C45_2 C46_2 C63_2 137.0 . .
C60_2 C45_2 C46_2 C47_2 -139.3 . .
C44_2 C45_2 C46_2 C47_2 -1.5 . .
C43_2 C39_2 C47_2 C48_2 -135.7 . .
C40_2 C39_2 C47_2 C48_2 0.5 . .
C43_2 C39_2 C47_2 C46_2 1.8 . .
C40_2 C39_2 C47_2 C46_2 138.0 . .
C63_2 C46_2 C47_2 C39_2 -143.4 . .
C45_2 C46_2 C47_2 C39_2 0.0 . .
C63_2 C46_2 C47_2 C48_2 1.5 . .
C45_2 C46_2 C47_2 C48_2 144.8 . .
C39_2 C47_2 C48_2 C64_2 141.0 . .
C46_2 C47_2 C48_2 C64_2 -2.1 . .
C39_2 C47_2 C48_2 C49_2 -1.9 . .
C46_2 C47_2 C48_2 C49_2 -145.0 . .
C64_2 C48_2 C49_2 C50_2 -136.4 . .
C47_2 C48_2 C49_2 C50_2 1.9 . .
C64_2 C48_2 C49_2 C67_2 1.6 . .
C47_2 C48_2 C49_2 C67_2 139.9 . .
C41_2 C40_2 C50_2 C49_2 138.6 . .
C39_2 C40_2 C50_2 C49_2 -0.9 . .
C41_2 C40_2 C50_2 C51_2 1.3 . .
C39_2 C40_2 C50_2 C51_2 -138.3 . .
C48_2 C49_2 C50_2 C40_2 -0.6 . .
C67_2 C49_2 C50_2 C40_2 -141.4 . .
C48_2 C49_2 C50_2 C51_2 141.0 . .
C67_2 C49_2 C50_2 C51_2 0.2 . .
C40_2 C50_2 C51_2 C52_2 -0.8 . .
C49_2 C50_2 C51_2 C52_2 -142.9 . .
C40_2 C50_2 C51_2 C68_2 142.8 . .
C49_2 C50_2 C51_2 C68_2 0.7 . .
C68_2 C51_2 C52_2 C71_2 -0.2 . .
C50_2 C51_2 C52_2 C71_2 138.9 . .
C68_2 C51_2 C52_2 C53_2 -138.2 . .
C50_2 C51_2 C52_2 C53_2 0.8 . .
C40_2 C41_2 C53_2 C54_2 -136.7 . .
C42_2 C41_2 C53_2 C54_2 0.1 . .
C40_2 C41_2 C53_2 C52_2 1.9 . .
C42_2 C41_2 C53_2 C52_2 138.7 . .
C51_2 C52_2 C53_2 C41_2 -1.4 . .
C71_2 C52_2 C53_2 C41_2 -143.3 . .
C51_2 C52_2 C53_2 C54_2 142.5 . .
C71_2 C52_2 C53_2 C54_2 0.6 . .
C41_2 C53_2 C54_2 C55_2 0.0 . .
C52_2 C53_2 C54_2 C55_2 -143.1 . .
C41_2 C53_2 C54_2 C72_2 142.7 . .
C52_2 C53_2 C54_2 C72_2 -0.4 . .
C72_2 C54_2 C55_2 C56_2 -138.3 . .
C53_2 C54_2 C55_2 C56_2 0.0 . .
C72_2 C54_2 C55_2 C75_2 1.2 . .
C53_2 C54_2 C55_2 C75_2 139.5 . .
C43_2 C42_2 C56_2 C55_2 136.9 . .
C41_2 C42_2 C56_2 C55_2 0.1 . .
C43_2 C42_2 C56_2 C57_2 -1.3 . .
C41_2 C42_2 C56_2 C57_2 -138.1 . .
C54_2 C55_2 C56_2 C42_2 0.0 . .
C75_2 C55_2 C56_2 C42_2 -143.7 . .
C54_2 C55_2 C56_2 C57_2 142.5 . .
C75_2 C55_2 C56_2 C57_2 -1.2 . .
C42_2 C56_2 C57_2 C58_2 -0.1 . .
C55_2 C56_2 C57_2 C58_2 -143.0 . .
C42_2 C56_2 C57_2 C76_2 144.1 . .
C55_2 C56_2 C57_2 C76_2 1.2 . .
C76_2 C57_2 C58_2 C44_2 -138.4 . .
C56_2 C57_2 C58_2 C44_2 1.2 . .
C76_2 C57_2 C58_2 C59_2 -1.6 . .
C56_2 C57_2 C58_2 C59_2 138.0 . .
C43_2 C44_2 C58_2 C57_2 -1.0 . .
C45_2 C44_2 C58_2 C57_2 142.7 . .
C43_2 C44_2 C58_2 C59_2 -142.1 . .
C45_2 C44_2 C58_2 C59_2 1.6 . .
C57_2 C58_2 C59_2 C78_2 2.0 . .
C44_2 C58_2 C59_2 C78_2 143.5 . .
C57_2 C58_2 C59_2 C60_2 -143.0 . .
C44_2 C58_2 C59_2 C60_2 -1.6 . .
C46_2 C45_2 C60_2 C61_2 0.7 . .
C44_2 C45_2 C60_2 C61_2 -141.7 . .
C46_2 C45_2 C60_2 C59_2 142.4 . .
C44_2 C45_2 C60_2 C59_2 0.1 . .
C78_2 C59_2 C60_2 C61_2 -0.8 . .
C58_2 C59_2 C60_2 C61_2 143.5 . .
C78_2 C59_2 C60_2 C45_2 -143.4 . .
C58_2 C59_2 C60_2 C45_2 0.9 . .
C45_2 C60_2 C61_2 C80_2 138.1 . .
C59_2 C60_2 C61_2 C80_2 0.5 . .
C45_2 C60_2 C61_2 C62_2 -0.7 . .
C59_2 C60_2 C61_2 C62_2 -138.4 . .
C60_2 C61_2 C62_2 C63_2 0.9 . .
C80_2 C61_2 C62_2 C63_2 -142.0 . .
C60_2 C61_2 C62_2 C82_2 143.2 . .
C80_2 C61_2 C62_2 C82_2 0.3 . .
C61_2 C62_2 C63_2 C46_2 -1.0 . .
C82_2 C62_2 C63_2 C46_2 -138.2 . .
C61_2 C62_2 C63_2 C64_2 137.5 . .
C82_2 C62_2 C63_2 C64_2 0.4 . .
C45_2 C46_2 C63_2 C62_2 1.0 . .
C47_2 C46_2 C63_2 C62_2 142.4 . .
C45_2 C46_2 C63_2 C64_2 -141.8 . .
C47_2 C46_2 C63_2 C64_2 -0.4 . .
C49_2 C48_2 C64_2 C65_2 -2.0 . .
C47_2 C48_2 C64_2 C65_2 -141.8 . .
C49_2 C48_2 C64_2 C63_2 141.8 . .
C47_2 C48_2 C64_2 C63_2 2.0 . .
C62_2 C63_2 C64_2 C48_2 -144.0 . .
C46_2 C63_2 C64_2 C48_2 -1.0 . .
C62_2 C63_2 C64_2 C65_2 -0.1 . .
C46_2 C63_2 C64_2 C65_2 142.9 . .
C48_2 C64_2 C65_2 C83_2 139.7 . .
C63_2 C64_2 C65_2 C83_2 0.2 . .
C48_2 C64_2 C65_2 C66_2 1.6 . .
C63_2 C64_2 C65_2 C66_2 -137.9 . .
C64_2 C65_2 C66_2 C67_2 -0.8 . .
C83_2 C65_2 C66_2 C67_2 -143.2 . .
C64_2 C65_2 C66_2 C85_2 142.8 . .
C83_2 C65_2 C66_2 C85_2 0.3 . .
C65_2 C66_2 C67_2 C68_2 138.1 . .
C85_2 C66_2 C67_2 C68_2 -1.5 . .
C65_2 C66_2 C67_2 C49_2 0.4 . .
C85_2 C66_2 C67_2 C49_2 -139.2 . .
C48_2 C49_2 C67_2 C66_2 -0.7 . .
C50_2 C49_2 C67_2 C66_2 142.4 . .
C48_2 C49_2 C67_2 C68_2 -144.2 . .
C50_2 C49_2 C67_2 C68_2 -1.0 . .
C52_2 C51_2 C68_2 C69_2 -0.7 . .
C50_2 C51_2 C68_2 C69_2 -144.0 . .
C52_2 C51_2 C68_2 C67_2 142.1 . .
C50_2 C51_2 C68_2 C67_2 -1.3 . .
C66_2 C67_2 C68_2 C69_2 0.7 . .
C49_2 C67_2 C68_2 C69_2 143.6 . .
C66_2 C67_2 C68_2 C51_2 -141.5 . .
C49_2 C67_2 C68_2 C51_2 1.4 . .
C51_2 C68_2 C69_2 C70_2 1.9 . .
C67_2 C68_2 C69_2 C70_2 -136.8 . .
C51_2 C68_2 C69_2 C86_2 138.7 . .
C67_2 C68_2 C69_2 C86_2 0.1 . .
C68_2 C69_2 C70_2 C71_2 -2.2 . .
C86_2 C69_2 C70_2 C71_2 -143.0 . .
C68_2 C69_2 C70_2 C88_2 141.8 . .
C86_2 C69_2 C70_2 C88_2 0.9 . .
C69_2 C70_2 C71_2 C72_2 139.4 . .
C88_2 C70_2 C71_2 C72_2 -0.9 . .
C69_2 C70_2 C71_2 C52_2 1.3 . .
C88_2 C70_2 C71_2 C52_2 -139.0 . .
C51_2 C52_2 C71_2 C70_2 -0.1 . .
C53_2 C52_2 C71_2 C70_2 142.2 . .
C51_2 C52_2 C71_2 C72_2 -142.8 . .
C53_2 C52_2 C71_2 C72_2 -0.5 . .
C70_2 C71_2 C72_2 C73_2 0.8 . .
C52_2 C71_2 C72_2 C73_2 143.7 . .
C70_2 C71_2 C72_2 C54_2 -142.6 . .
C52_2 C71_2 C72_2 C54_2 0.3 . .
C55_2 C54_2 C72_2 C73_2 -1.1 . .
C53_2 C54_2 C72_2 C73_2 -143.3 . .
C55_2 C54_2 C72_2 C71_2 142.3 . .
C53_2 C54_2 C72_2 C71_2 0.1 . .
C71_2 C72_2 C73_2 C89_2 -0.7 . .
C54_2 C72_2 C73_2 C89_2 138.4 . .
C71_2 C72_2 C73_2 C74_2 -137.9 . .
C54_2 C72_2 C73_2 C74_2 1.2 . .
C89_2 C73_2 C74_2 C91_2 0.7 . .
C72_2 C73_2 C74_2 C91_2 141.8 . .
C89_2 C73_2 C74_2 C75_2 -142.6 . .
C72_2 C73_2 C74_2 C75_2 -1.5 . .
C91_2 C74_2 C75_2 C76_2 -1.7 . .
C73_2 C74_2 C75_2 C76_2 137.9 . .
C91_2 C74_2 C75_2 C55_2 -137.9 . .
C73_2 C74_2 C75_2 C55_2 1.7 . .
C54_2 C55_2 C75_2 C74_2 -1.6 . .
C56_2 C55_2 C75_2 C74_2 142.3 . .
C54_2 C55_2 C75_2 C76_2 -143.1 . .
C56_2 C55_2 C75_2 C76_2 0.7 . .
C58_2 C57_2 C76_2 C77_2 0.1 . .
C56_2 C57_2 C76_2 C77_2 -143.5 . .
C58_2 C57_2 C76_2 C75_2 142.9 . .
C56_2 C57_2 C76_2 C75_2 -0.7 . .
C74_2 C75_2 C76_2 C77_2 1.6 . .
C55_2 C75_2 C76_2 C77_2 142.8 . .
C74_2 C75_2 C76_2 C57_2 -141.2 . .
C55_2 C75_2 C76_2 C57_2 0.0 . .
C57_2 C76_2 C77_2 C92_2 137.2 . .
C75_2 C76_2 C77_2 C92_2 -1.6 . .
C57_2 C76_2 C77_2 C78_2 1.0 . .
C75_2 C76_2 C77_2 C78_2 -137.7 . .
C60_2 C59_2 C78_2 C79_2 1.7 . .
C58_2 C59_2 C78_2 C79_2 -138.5 . .
C60_2 C59_2 C78_2 C77_2 139.3 . .
C58_2 C59_2 C78_2 C77_2 -1.0 . .
C76_2 C77_2 C78_2 C59_2 -0.6 . .
C92_2 C77_2 C78_2 C59_2 -143.5 . .
C76_2 C77_2 C78_2 C79_2 140.8 . .
C92_2 C77_2 C78_2 C79_2 -2.0 . .
C59_2 C78_2 C79_2 C80_2 -2.2 . .
C77_2 C78_2 C79_2 C80_2 -142.8 . .
C59_2 C78_2 C79_2 C93_2 141.8 . .
C77_2 C78_2 C79_2 C93_2 1.2 . .
C93_2 C79_2 C80_2 C61_2 -137.4 . .
C78_2 C79_2 C80_2 C61_2 1.9 . .
C93_2 C79_2 C80_2 C81_2 -0.3 . .
C78_2 C79_2 C80_2 C81_2 139.0 . .
C60_2 C61_2 C80_2 C79_2 -1.0 . .
C62_2 C61_2 C80_2 C79_2 141.4 . .
C60_2 C61_2 C80_2 C81_2 -142.2 . .
C62_2 C61_2 C80_2 C81_2 0.2 . .
C79_2 C80_2 C81_2 C95_2 0.4 . .
C61_2 C80_2 C81_2 C95_2 142.8 . .
C79_2 C80_2 C81_2 C82_2 -142.9 . .
C61_2 C80_2 C81_2 C82_2 -0.6 . .
C95_2 C81_2 C82_2 C83_2 0.4 . .
C80_2 C81_2 C82_2 C83_2 143.2 . .
C95_2 C81_2 C82_2 C62_2 -142.0 . .
C80_2 C81_2 C82_2 C62_2 0.8 . .
C63_2 C62_2 C82_2 C83_2 -0.9 . .
C61_2 C62_2 C82_2 C83_2 -143.2 . .
C63_2 C62_2 C82_2 C81_2 141.7 . .
C61_2 C62_2 C82_2 C81_2 -0.7 . .
C81_2 C82_2 C83_2 C65_2 -137.4 . .
C62_2 C82_2 C83_2 C65_2 1.0 . .
C81_2 C82_2 C83_2 C84_2 -0.2 . .
C62_2 C82_2 C83_2 C84_2 138.3 . .
C64_2 C65_2 C83_2 C82_2 -0.7 . .
C66_2 C65_2 C83_2 C82_2 141.7 . .
C64_2 C65_2 C83_2 C84_2 -141.9 . .
C66_2 C65_2 C83_2 C84_2 0.6 . .
C82_2 C83_2 C84_2 C96_2 0.0 . .
C65_2 C83_2 C84_2 C96_2 141.7 . .
C82_2 C83_2 C84_2 C85_2 -142.9 . .
C65_2 C83_2 C84_2 C85_2 -1.2 . .
C67_2 C66_2 C85_2 C86_2 1.5 . .
C65_2 C66_2 C85_2 C86_2 -142.4 . .
C67_2 C66_2 C85_2 C84_2 143.0 . .
C65_2 C66_2 C85_2 C84_2 -1.0 . .
C96_2 C84_2 C85_2 C86_2 -0.1 . .
C83_2 C84_2 C85_2 C86_2 143.1 . .
C96_2 C84_2 C85_2 C66_2 -141.8 . .
C83_2 C84_2 C85_2 C66_2 1.3 . .
C66_2 C85_2 C86_2 C87_2 137.2 . .
C84_2 C85_2 C86_2 C87_2 0.5 . .
C66_2 C85_2 C86_2 C69_2 -0.8 . .
C84_2 C85_2 C86_2 C69_2 -137.5 . .
C68_2 C69_2 C86_2 C85_2 0.0 . .
C70_2 C69_2 C86_2 C85_2 142.7 . .
C68_2 C69_2 C86_2 C87_2 -143.0 . .
C70_2 C69_2 C86_2 C87_2 -0.3 . .
C85_2 C86_2 C87_2 C97_2 0.1 . .
C69_2 C86_2 C87_2 C97_2 142.8 . .
C85_2 C86_2 C87_2 C88_2 -143.1 . .
C69_2 C86_2 C87_2 C88_2 -0.3 . .
C71_2 C70_2 C88_2 C89_2 1.0 . .
C69_2 C70_2 C88_2 C89_2 -142.5 . .
C71_2 C70_2 C88_2 C87_2 142.4 . .
C69_2 C70_2 C88_2 C87_2 -1.1 . .
C97_2 C87_2 C88_2 C89_2 -3.1 . .
C86_2 C87_2 C88_2 C89_2 140.0 . .
C97_2 C87_2 C88_2 C70_2 -142.2 . .
C86_2 C87_2 C88_2 C70_2 0.9 . .
C72_2 C73_2 C89_2 C88_2 0.8 . .
C74_2 C73_2 C89_2 C88_2 142.1 . .
C72_2 C73_2 C89_2 C90_2 -142.0 . .
C74_2 C73_2 C89_2 C90_2 -0.7 . .
C70_2 C88_2 C89_2 C73_2 -0.9 . .
C87_2 C88_2 C89_2 C73_2 -136.1 . .
C70_2 C88_2 C89_2 C90_2 140.0 . .
C87_2 C88_2 C89_2 C90_2 4.8 . .
C73_2 C89_2 C90_2 C98_2 141.2 . .
C88_2 C89_2 C90_2 C98_2 -4.8 . .
C73_2 C89_2 C90_2 C91_2 0.4 . .
C88_2 C89_2 C90_2 C91_2 -145.6 . .
C75_2 C74_2 C91_2 C92_2 1.7 . .
C73_2 C74_2 C91_2 C92_2 -142.2 . .
C75_2 C74_2 C91_2 C90_2 143.5 . .
C73_2 C74_2 C91_2 C90_2 -0.4 . .
C98_2 C90_2 C91_2 C74_2 -141.5 . .
C89_2 C90_2 C91_2 C74_2 0.0 . .
C98_2 C90_2 C91_2 C92_2 4.0 . .
C89_2 C90_2 C91_2 C92_2 145.6 . .
C74_2 C91_2 C92_2 C93_2 135.4 . .
C90_2 C91_2 C92_2 C93_2 -4.7 . .
C74_2 C91_2 C92_2 C77_2 -1.5 . .
C90_2 C91_2 C92_2 C77_2 -141.6 . .
C76_2 C77_2 C92_2 C91_2 1.5 . .
C78_2 C77_2 C92_2 C91_2 144.5 . .
C76_2 C77_2 C92_2 C93_2 -140.9 . .
C78_2 C77_2 C92_2 C93_2 2.2 . .
C80_2 C79_2 C93_2 C94_2 -0.5 . .
C78_2 C79_2 C93_2 C94_2 -143.3 . .
C80_2 C79_2 C93_2 C92_2 143.0 . .
C78_2 C79_2 C93_2 C92_2 0.2 . .
C91_2 C92_2 C93_2 C94_2 4.0 . .
C77_2 C92_2 C93_2 C94_2 142.6 . .
C91_2 C92_2 C93_2 C79_2 -140.1 . .
C77_2 C92_2 C93_2 C79_2 -1.5 . .
C79_2 C93_2 C94_2 C98_2 137.6 . .
C92_2 C93_2 C94_2 C98_2 -2.0 . .
C79_2 C93_2 C94_2 C95_2 1.1 . .
C92_2 C93_2 C94_2 C95_2 -138.6 . .
C82_2 C81_2 C95_2 C96_2 -0.4 . .
C80_2 C81_2 C95_2 C96_2 -138.9 . .
C82_2 C81_2 C95_2 C94_2 138.7 . .
C80_2 C81_2 C95_2 C94_2 0.2 . .
C93_2 C94_2 C95_2 C81_2 -1.0 . .
C98_2 C94_2 C95_2 C81_2 -142.4 . .
C93_2 C94_2 C95_2 C96_2 142.1 . .
C98_2 C94_2 C95_2 C96_2 0.7 . .
C83_2 C84_2 C96_2 C95_2 0.0 . .
C85_2 C84_2 C96_2 C95_2 138.5 . .
C83_2 C84_2 C96_2 C97_2 -139.3 . .
C85_2 C84_2 C96_2 C97_2 -0.8 . .
C81_2 C95_2 C96_2 C84_2 0.2 . .
C94_2 C95_2 C96_2 C84_2 -143.7 . .
C81_2 C95_2 C96_2 C97_2 143.7 . .
C94_2 C95_2 C96_2 C97_2 -0.2 . .
C86_2 C87_2 C97_2 C98_2 -138.5 . .
C88_2 C87_2 C97_2 C98_2 0.7 . .
C86_2 C87_2 C97_2 C96_2 -1.0 . .
C88_2 C87_2 C97_2 C96_2 138.2 . .
C84_2 C96_2 C97_2 C87_2 1.4 . .
C95_2 C96_2 C97_2 C87_2 -142.6 . .
C84_2 C96_2 C97_2 C98_2 143.7 . .
C95_2 C96_2 C97_2 C98_2 -0.3 . .
C89_2 C90_2 C98_2 C94_2 -136.1 . .
C91_2 C90_2 C98_2 C94_2 -2.5 . .
C89_2 C90_2 C98_2 C97_2 2.7 . .
C91_2 C90_2 C98_2 C97_2 136.4 . .
C93_2 C94_2 C98_2 C90_2 1.4 . .
C95_2 C94_2 C98_2 C90_2 141.9 . .
C93_2 C94_2 C98_2 C97_2 -141.3 . .
C95_2 C94_2 C98_2 C97_2 -0.8 . .
C87_2 C97_2 C98_2 C90_2 -0.6 . .
C96_2 C97_2 C98_2 C90_2 -142.8 . .
C87_2 C97_2 C98_2 C94_2 142.9 . .
C96_2 C97_2 C98_2 C94_2 0.7 . .
